data_1550746
loop_
_publ_author_name
'Heider, Yannic'
'Poitiers, Nadine Elisabeth'
'Willmes, Philipp'
'Leszczynska, Kinga'
'Huch, Volker'
'Scheschkewitz, David'

_publ_section_title
;
 Site-Selective Functionalization of Si6R6 Siliconoids
;
_journal_name_full 'Chemical Science'
_journal_paper_doi 10.1039/C8SC05591B
_journal_year 2019
_chemical_formula_moiety 'C82 H120 O Si6'
_chemical_formula_sum 'C82 H120 O Si6'
_chemical_formula_weight 1290.31
_chemical_properties_physical Air-sensitive,Moisture-sensitive
_space_group_crystal_system monoclinic
_space_group_IT_number 14
_space_group_name_Hall '-P 2ybc'
_space_group_name_H-M_alt 'P 1 21/c 1'
_symmetry_space_group_name_Hall '-P 2ybc'
_symmetry_space_group_name_H-M 'P 1 21/c 1'
_atom_sites_solution_hydrogens geom
_audit_creation_method SHELXL-2014/6
_audit_update_record
;
2018-11-06 deposited with the CCDC.    2019-03-07 downloaded from the CCDC.
;
_cell_angle_alpha 90
_cell_angle_beta 107.786(2)
_cell_angle_gamma 90
_cell_formula_units_Z 8
_cell_length_a 18.8229(6)
_cell_length_b 28.6659(10)
_cell_length_c 30.7990(12)
_cell_measurement_reflns_used 9744
_cell_measurement_temperature 132(2)
_cell_measurement_theta_max 27.69
_cell_measurement_theta_min 2.24
_cell_volume 15824.1(10)
_computing_cell_refinement 'Bruker SAINT'
_computing_data_collection 'Bruker APEX2'
_computing_data_reduction 'Bruker SAINT'
_computing_molecular_graphics 'Bruker SHELXTL'
_computing_publication_material 'Bruker SHELXTL'
_computing_structure_refinement 'SHELXL-2014/6 (Sheldrick, 2014)'
_computing_structure_solution 'SHELXS-97 (Sheldrick 2008)'
_diffrn_ambient_temperature 132(2)
_diffrn_measured_fraction_theta_full 0.999
_diffrn_measured_fraction_theta_max 0.998
_diffrn_measurement_device_type 'Bruker APEX-II CCD'
_diffrn_measurement_method '\f and \w scans'
_diffrn_radiation_type MoK\a
_diffrn_radiation_wavelength 0.71073
_diffrn_reflns_av_R_equivalents 0.0485
_diffrn_reflns_av_unetI/netI 0.0551
_diffrn_reflns_Laue_measured_fraction_full 0.999
_diffrn_reflns_Laue_measured_fraction_max 0.998
_diffrn_reflns_limit_h_max 24
_diffrn_reflns_limit_h_min -22
_diffrn_reflns_limit_k_max 35
_diffrn_reflns_limit_k_min -37
_diffrn_reflns_limit_l_max 40
_diffrn_reflns_limit_l_min -40
_diffrn_reflns_number 152878
_diffrn_reflns_point_group_measured_fraction_full 0.999
_diffrn_reflns_point_group_measured_fraction_max 0.998
_diffrn_reflns_theta_full 25.242
_diffrn_reflns_theta_max 27.929
_diffrn_reflns_theta_min 0.993
_exptl_absorpt_coefficient_mu 0.147
_exptl_absorpt_correction_T_max 0.7456
_exptl_absorpt_correction_T_min 0.6696
_exptl_absorpt_correction_type multi-scan
_exptl_absorpt_process_details 'SADABS 2014/5'
_exptl_crystal_colour orange
_exptl_crystal_density_diffrn 1.083
_exptl_crystal_description block
_exptl_crystal_F_000 5632
_exptl_crystal_recrystallization_method 'Re-crystallisation from solvent'
_exptl_crystal_size_max 0.672
_exptl_crystal_size_mid 0.453
_exptl_crystal_size_min 0.385
_refine_diff_density_max 0.801
_refine_diff_density_min -0.476
_refine_diff_density_rms 0.065
_refine_ls_extinction_method none
_refine_ls_goodness_of_fit_ref 1.081
_refine_ls_hydrogen_treatment constr
_refine_ls_matrix_type full
_refine_ls_number_parameters 1743
_refine_ls_number_reflns 37861
_refine_ls_number_restraints 192
_refine_ls_restrained_S_all 1.090
_refine_ls_R_factor_all 0.1038
_refine_ls_R_factor_gt 0.0648
_refine_ls_shift/su_max 0.001
_refine_ls_shift/su_mean 0.000
_refine_ls_structure_factor_coef Fsqd
_refine_ls_weighting_details 'w=1/[\s^2^(Fo^2^)+(0.0485P)^2^+20.6860P] where P=(Fo^2^+2Fc^2^)/3'
_refine_ls_weighting_scheme calc
_refine_ls_wR_factor_gt 0.1395
_refine_ls_wR_factor_ref 0.1598
_reflns_Friedel_coverage 0.000
_reflns_number_gt 26157
_reflns_number_total 37861
_reflns_threshold_expression 'I > 2\s(I)'
_cod_data_source_file c8sc05591b2.cif
_cod_data_source_block sh3716
_cod_database_code 1550746
_shelx_space_group_comment
; 
The symmetry employed for this shelxl refinement is uniquely defined 
by the following loop, which should always be used as a source of 
symmetry information in preference to the above space-group names. 
They are only intended as comments. 
;
_shelx_estimated_absorpt_t_min 0.908
_shelx_estimated_absorpt_t_max 0.946
_shelxl_version_number 2014/6

loop_
_space_group_symop_operation_xyz
'x, y, z'
'-x, y+1/2, -z+1/2'
'-x, -y, -z'
'x, -y-1/2, z-1/2'

loop_
_atom_site_label
_atom_site_type_symbol
_atom_site_fract_x
_atom_site_fract_y
_atom_site_fract_z
_atom_site_U_iso_or_equiv
_atom_site_adp_type
_atom_site_occupancy
_atom_site_site_symmetry_order
_atom_site_calc_flag
_atom_site_refinement_flags_posn
_atom_site_refinement_flags_adp
_atom_site_refinement_flags_occupancy
_atom_site_disorder_assembly
_atom_site_disorder_group
Si1 Si -0.02600(4) 0.76637(2) 0.73802(2) 0.01847(14) Uani 1 1 d . . . . .
Si2 Si 0.09490(4) 0.74690(2) 0.78758(2) 0.01783(14) Uani 1 1 d . . . . .
Si3 Si 0.09837(3) 0.76918(2) 0.71420(2) 0.01745(13) Uani 1 1 d . . . . .
Si4 Si 0.01257(4) 0.83080(2) 0.70523(2) 0.01823(14) Uani 1 1 d . . . . .
Si5 Si -0.04968(3) 0.81003(2) 0.62937(2) 0.01616(13) Uani 1 1 d . . . . .
Si6 Si -0.01634(3) 0.73774(2) 0.66834(2) 0.01588(13) Uani 1 1 d . . . . .
O1 O 0.05191(13) 0.92156(8) 0.69898(8) 0.0456(5) Uani 1 1 d . . . . .
C1 C 0.02332(15) 0.89674(10) 0.72134(9) 0.0298(6) Uani 1 1 d . . . . .
C2 C -0.01050(16) 0.91808(11) 0.75467(11) 0.0376(7) Uani 1 1 d . . . . .
C3 C -0.0337(2) 0.96492(13) 0.74886(14) 0.0563(10) Uani 1 1 d . . . . .
H3 H -0.0273 0.9826 0.7242 0.068 Uiso 1 1 calc R U . . .
C4 C -0.0656(2) 0.98510(16) 0.77885(19) 0.0765(14) Uani 1 1 d . . . . .
H4 H -0.0818 1.0166 0.7749 0.092 Uiso 1 1 calc R U . . .
C5 C -0.0740(3) 0.9589(2) 0.81518(19) 0.0869(17) Uani 1 1 d . . . . .
H5 H -0.0958 0.9727 0.8361 0.104 Uiso 1 1 calc R U . . .
C6 C -0.0508(2) 0.91324(18) 0.82085(16) 0.0740(13) Uani 1 1 d . . . . .
H6 H -0.0565 0.8958 0.8458 0.089 Uiso 1 1 calc R U . . .
C7 C -0.0196(2) 0.89259(13) 0.79113(12) 0.0502(9) Uani 1 1 d . . . . .
H7 H -0.0042 0.8609 0.7953 0.060 Uiso 1 1 calc R U . . .
C8 C -0.05017(13) 0.67683(8) 0.64831(8) 0.0174(5) Uani 1 1 d . . . . .
C9 C -0.12601(13) 0.66573(9) 0.64273(8) 0.0210(5) Uani 1 1 d . . . . .
C10 C -0.15051(14) 0.61996(9) 0.63265(9) 0.0252(5) Uani 1 1 d . . . . .
H10 H -0.2014 0.6129 0.6287 0.030 Uiso 1 1 calc R U . . .
C11 C -0.10330(14) 0.58441(9) 0.62811(9) 0.0267(6) Uani 1 1 d . . . . .
C12 C -0.03026(14) 0.59606(9) 0.63164(9) 0.0249(5) Uani 1 1 d . . . . .
H12 H 0.0023 0.5724 0.6274 0.030 Uiso 1 1 calc R U . . .
C13 C -0.00288(13) 0.64133(8) 0.64125(8) 0.0199(5) Uani 1 1 d . . . . .
C14 C -0.18259(14) 0.70120(9) 0.64890(9) 0.0260(6) Uani 1 1 d . . . . .
H14 H -0.1596 0.7329 0.6507 0.031 Uiso 1 1 calc R U . . .
C15 C -0.25551(14) 0.70146(10) 0.60923(11) 0.0345(7) Uani 1 1 d . . . . .
H15A H -0.2443 0.7056 0.5804 0.052 Uiso 1 1 calc R U . . .
H15B H -0.2872 0.7272 0.6133 0.052 Uiso 1 1 calc R U . . .
H15C H -0.2817 0.6718 0.6086 0.052 Uiso 1 1 calc R U . . .
C16 C -0.19958(16) 0.69243(11) 0.69383(10) 0.0361(7) Uani 1 1 d . . . . .
H16A H -0.2196 0.6609 0.6937 0.054 Uiso 1 1 calc R U . . .
H16B H -0.2364 0.7152 0.6971 0.054 Uiso 1 1 calc R U . . .
H16C H -0.1536 0.6956 0.7194 0.054 Uiso 1 1 calc R U . . .
C17 C -0.12998(15) 0.53422(9) 0.62080(11) 0.0364(7) Uani 1 1 d . . . . .
H17 H -0.0892 0.5152 0.6150 0.044 Uiso 1 1 calc R U . . .
C18 C -0.19900(18) 0.52918(11) 0.57949(11) 0.0428(8) Uani 1 1 d . . . . .
H18A H -0.2402 0.5470 0.5845 0.064 Uiso 1 1 calc R U . . .
H18B H -0.2131 0.4962 0.5750 0.064 Uiso 1 1 calc R U . . .
H18C H -0.1882 0.5411 0.5523 0.064 Uiso 1 1 calc R U . . .
C19 C -0.1447(2) 0.51484(12) 0.66322(13) 0.0604(11) Uani 1 1 d . . . . .
H19A H -0.0995 0.5177 0.6893 0.091 Uiso 1 1 calc R U . . .
H19B H -0.1589 0.4819 0.6584 0.091 Uiso 1 1 calc R U . . .
H19C H -0.1853 0.5324 0.6693 0.091 Uiso 1 1 calc R U . . .
C20 C 0.07841(13) 0.65019(8) 0.64479(9) 0.0222(5) Uani 1 1 d . . . . .
H20 H 0.0848 0.6846 0.6424 0.027 Uiso 1 1 calc R U . . .
C21 C 0.13080(14) 0.63457(11) 0.69099(10) 0.0334(6) Uani 1 1 d . . . . .
H21A H 0.1184 0.6514 0.7154 0.050 Uiso 1 1 calc R U . . .
H21B H 0.1825 0.6414 0.6924 0.050 Uiso 1 1 calc R U . . .
H21C H 0.1251 0.6010 0.6947 0.050 Uiso 1 1 calc R U . . .
C22 C 0.10039(15) 0.62714(10) 0.60594(10) 0.0314(6) Uani 1 1 d . . . . .
H22A H 0.1022 0.5932 0.6101 0.047 Uiso 1 1 calc R U . . .
H22B H 0.1496 0.6385 0.6061 0.047 Uiso 1 1 calc R U . . .
H22C H 0.0635 0.6350 0.5767 0.047 Uiso 1 1 calc R U . . .
C23 C 0.12581(13) 0.79064(9) 0.83687(8) 0.0204(5) Uani 1 1 d . . . . .
C24 C 0.09266(14) 0.78550(9) 0.87218(8) 0.0256(5) Uani 1 1 d . . . . .
C25 C 0.10852(16) 0.81679(10) 0.90856(9) 0.0314(6) Uani 1 1 d . . . . .
H25 H 0.0855 0.8124 0.9317 0.038 Uiso 1 1 calc R U . . .
C26 C 0.15672(15) 0.85404(10) 0.91197(9) 0.0296(6) Uani 1 1 d . . . . .
C27 C 0.18963(15) 0.85869(9) 0.87781(9) 0.0275(6) Uani 1 1 d . . . . .
H27 H 0.2234 0.8838 0.8797 0.033 Uiso 1 1 calc R U . . .
C28 C 0.17605(13) 0.82846(9) 0.84051(8) 0.0216(5) Uani 1 1 d . . . . .
C29 C 0.04051(16) 0.74539(10) 0.87364(9) 0.0374(7) Uani 1 1 d D U . . .
H29A H 0.0276 0.7280 0.8441 0.045 Uiso 0.50(5) 1 calc R U P A 1
H29B H 0.0349 0.7272 0.8451 0.045 Uiso 0.50(5) 1 calc R U P A 2
C30 C 0.0785(3) 0.71200(14) 0.91269(11) 0.0740(13) Uani 1 1 d D U . . .
H30A H 0.0926 0.7291 0.9416 0.111 Uiso 1 1 calc R U . . .
H30B H 0.1232 0.6987 0.9075 0.111 Uiso 1 1 calc R U . . .
H30C H 0.0439 0.6868 0.9139 0.111 Uiso 1 1 calc R U . . .
C31A C -0.0312(9) 0.7590(8) 0.8837(10) 0.061(3) Uani 0.50(5) 1 d D U P A 1
H31A H -0.0609 0.7309 0.8839 0.091 Uiso 0.50(5) 1 calc R U P A 1
H31B H -0.0189 0.7743 0.9135 0.091 Uiso 0.50(5) 1 calc R U P A 1
H31C H -0.0600 0.7805 0.8601 0.091 Uiso 0.50(5) 1 calc R U P A 1
C31B C -0.0374(7) 0.7662(8) 0.8681(10) 0.058(3) Uani 0.50(5) 1 d D U P A 2
H31D H -0.0723 0.7411 0.8689 0.087 Uiso 0.50(5) 1 calc R U P A 2
H31E H -0.0342 0.7882 0.8930 0.087 Uiso 0.50(5) 1 calc R U P A 2
H31F H -0.0551 0.7827 0.8388 0.087 Uiso 0.50(5) 1 calc R U P A 2
C32 C 0.17083(18) 0.88916(11) 0.95061(10) 0.0375(7) Uani 1 1 d . . . . .
H32 H 0.2155 0.9080 0.9506 0.045 Uiso 1 1 calc R U . . .
C33 C 0.1871(3) 0.86662(15) 0.99729(12) 0.0816(15) Uani 1 1 d . . . . .
H33A H 0.1990 0.8909 1.0209 0.122 Uiso 1 1 calc R U . . .
H33B H 0.2296 0.8454 1.0023 0.122 Uiso 1 1 calc R U . . .
H33C H 0.1432 0.8491 0.9988 0.122 Uiso 1 1 calc R U . . .
C34 C 0.1052(2) 0.92225(13) 0.94207(14) 0.0602(10) Uani 1 1 d . . . . .
H34A H 0.0959 0.9369 0.9121 0.090 Uiso 1 1 calc R U . . .
H34B H 0.1165 0.9464 0.9657 0.090 Uiso 1 1 calc R U . . .
H34C H 0.0608 0.9049 0.9429 0.090 Uiso 1 1 calc R U . . .
C35 C 0.21764(15) 0.84005(9) 0.80654(8) 0.0283(6) Uani 1 1 d . . . . .
H35 H 0.2018 0.8173 0.7807 0.034 Uiso 1 1 calc R U . . .
C36 C 0.19752(18) 0.88937(11) 0.78712(11) 0.0448(8) Uani 1 1 d . . . . .
H36A H 0.2180 0.9124 0.8112 0.067 Uiso 1 1 calc R U . . .
H36B H 0.1431 0.8926 0.7757 0.067 Uiso 1 1 calc R U . . .
H36C H 0.2186 0.8945 0.7621 0.067 Uiso 1 1 calc R U . . .
C37 C 0.30235(16) 0.83652(10) 0.82749(11) 0.0363(7) Uani 1 1 d . . . . .
H37A H 0.3194 0.8598 0.8518 0.054 Uiso 1 1 calc R U . . .
H37B H 0.3264 0.8423 0.8039 0.054 Uiso 1 1 calc R U . . .
H37C H 0.3155 0.8052 0.8402 0.054 Uiso 1 1 calc R U . . .
C38 C 0.12604(13) 0.68462(8) 0.80696(8) 0.0197(5) Uani 1 1 d . . . . .
C39 C 0.07820(14) 0.64609(9) 0.80652(8) 0.0220(5) Uani 1 1 d . . . . .
C40 C 0.10922(15) 0.60280(9) 0.82309(9) 0.0290(6) Uani 1 1 d . . . . .
H40 H 0.0765 0.5777 0.8236 0.035 Uiso 1 1 calc R U . . .
C41 C 0.18511(16) 0.59494(10) 0.83876(11) 0.0353(7) Uani 1 1 d . . . . .
C42 C 0.23134(15) 0.63240(10) 0.83833(11) 0.0357(7) Uani 1 1 d . . . . .
H42 H 0.2838 0.6278 0.8486 0.043 Uiso 1 1 calc R U . . .
C43 C 0.20395(14) 0.67643(9) 0.82350(9) 0.0241(5) Uani 1 1 d . . . . .
C44 C -0.00649(15) 0.64679(10) 0.78774(10) 0.0310(6) Uani 1 1 d . . . . .
H44 H -0.0224 0.6786 0.7753 0.037 Uiso 1 1 calc R U . . .
C45 C -0.04453(17) 0.63594(12) 0.82391(12) 0.0451(8) Uani 1 1 d . . . . .
H45A H -0.0301 0.6046 0.8363 0.068 Uiso 1 1 calc R U . . .
H45B H -0.0988 0.6373 0.8101 0.068 Uiso 1 1 calc R U . . .
H45C H -0.0291 0.6589 0.8485 0.068 Uiso 1 1 calc R U . . .
C46 C -0.03435(18) 0.61147(12) 0.74901(10) 0.0449(8) Uani 1 1 d . . . . .
H46A H -0.0099 0.6173 0.7256 0.067 Uiso 1 1 calc R U . . .
H46B H -0.0885 0.6147 0.7355 0.067 Uiso 1 1 calc R U . . .
H46C H -0.0225 0.5798 0.7611 0.067 Uiso 1 1 calc R U . . .
C47 C 0.21673(18) 0.54693(11) 0.85545(14) 0.0517(9) Uani 1 1 d . . . . .
H47 H 0.1737 0.5249 0.8505 0.062 Uiso 1 1 calc R U . . .
C48 C 0.2578(3) 0.54785(17) 0.90598(18) 0.0992(18) Uani 1 1 d . . . . .
H48A H 0.3007 0.5689 0.9118 0.149 Uiso 1 1 calc R U . . .
H48B H 0.2751 0.5163 0.9163 0.149 Uiso 1 1 calc R U . . .
H48C H 0.2241 0.5589 0.9225 0.149 Uiso 1 1 calc R U . . .
C49 C 0.2657(2) 0.52895(13) 0.82851(19) 0.0783(14) Uani 1 1 d . . . . .
H49A H 0.2372 0.5282 0.7960 0.117 Uiso 1 1 calc R U . . .
H49B H 0.2828 0.4974 0.8388 0.117 Uiso 1 1 calc R U . . .
H49C H 0.3090 0.5495 0.8332 0.117 Uiso 1 1 calc R U . . .
C50 C 0.26173(14) 0.71441(9) 0.82513(9) 0.0278(6) Uani 1 1 d . . . . .
H50 H 0.2348 0.7450 0.8194 0.033 Uiso 1 1 calc R U . . .
C51 C 0.3195(2) 0.71712(14) 0.87169(14) 0.0733(14) Uani 1 1 d . . . . .
H51A H 0.2950 0.7253 0.8945 0.110 Uiso 1 1 calc R U . . .
H51B H 0.3566 0.7410 0.8713 0.110 Uiso 1 1 calc R U . . .
H51C H 0.3442 0.6868 0.8793 0.110 Uiso 1 1 calc R U . . .
C52 C 0.2979(2) 0.70748(12) 0.78759(15) 0.0564(10) Uani 1 1 d . . . . .
H52A H 0.3248 0.6777 0.7922 0.085 Uiso 1 1 calc R U . . .
H52B H 0.3330 0.7330 0.7885 0.085 Uiso 1 1 calc R U . . .
H52C H 0.2593 0.7072 0.7579 0.085 Uiso 1 1 calc R U . . .
C53 C -0.15502(13) 0.81412(8) 0.60119(8) 0.0189(5) Uani 1 1 d . . . . .
C54 C -0.18412(14) 0.79489(9) 0.55712(8) 0.0241(5) Uani 1 1 d . . . . .
C55 C -0.26000(15) 0.79962(10) 0.53317(9) 0.0286(6) Uani 1 1 d . . . . .
H55 H -0.2784 0.7869 0.5033 0.034 Uiso 1 1 calc R U . . .
C56 C -0.30890(14) 0.82217(9) 0.55159(9) 0.0286(6) Uani 1 1 d . . . . .
C57 C -0.28062(14) 0.83969(9) 0.59517(9) 0.0264(6) Uani 1 1 d . . . . .
H57 H -0.3140 0.8545 0.6086 0.032 Uiso 1 1 calc R U . . .
C58 C -0.20519(13) 0.83674(9) 0.62064(8) 0.0214(5) Uani 1 1 d . . . . .
C59 C -0.13559(15) 0.76995(11) 0.53258(9) 0.0327(6) Uani 1 1 d . . . . .
H59 H -0.0842 0.7673 0.5546 0.039 Uiso 1 1 calc R U . . .
C60 C -0.12994(18) 0.79932(14) 0.49223(10) 0.0498(9) Uani 1 1 d . . . . .
H60A H -0.1799 0.8042 0.4708 0.075 Uiso 1 1 calc R U . . .
H60B H -0.0988 0.7830 0.4767 0.075 Uiso 1 1 calc R U . . .
H60C H -0.1074 0.8296 0.5033 0.075 Uiso 1 1 calc R U . . .
C61 C -0.16266(18) 0.72033(12) 0.51709(12) 0.0510(9) Uani 1 1 d . . . . .
H61A H -0.2142 0.7216 0.4970 0.077 Uiso 1 1 calc R U . . .
H61B H -0.1603 0.7011 0.5438 0.077 Uiso 1 1 calc R U . . .
H61C H -0.1307 0.7066 0.5006 0.077 Uiso 1 1 calc R U . . .
C62 C -0.39092(15) 0.82931(10) 0.52529(10) 0.0375(7) Uani 1 1 d D U . . .
H62A H -0.4099 0.8327 0.5521 0.045 Uiso 0.214(15) 1 calc R U P B 1
H62B H -0.4210 0.8237 0.5465 0.045 Uiso 0.786(15) 1 calc R U P B 2
C63 C -0.4038(2) 0.87917(15) 0.50832(18) 0.0862(16) Uani 1 1 d D U . . .
H63A H -0.3845 0.9006 0.5340 0.129 Uiso 1 1 calc R U . . .
H63B H -0.4573 0.8845 0.4944 0.129 Uiso 1 1 calc R U . . .
H63C H -0.3778 0.8846 0.4856 0.129 Uiso 1 1 calc R U . . .
C64A C -0.4256(10) 0.7823(5) 0.5089(11) 0.058(4) Uani 0.214(15) 1 d D U P B 1
H64A H -0.3967 0.7667 0.4915 0.087 Uiso 0.214(15) 1 calc R U P B 1
H64B H -0.4771 0.7868 0.4894 0.087 Uiso 0.214(15) 1 calc R U P B 1
H64C H -0.4254 0.7631 0.5353 0.087 Uiso 0.214(15) 1 calc R U P B 1
C64B C -0.4206(3) 0.7982(3) 0.4843(3) 0.067(2) Uani 0.786(15) 1 d D U P B 2
H64D H -0.3979 0.8070 0.4608 0.100 Uiso 0.786(15) 1 calc R U P B 2
H64E H -0.4749 0.8017 0.4723 0.100 Uiso 0.786(15) 1 calc R U P B 2
H64F H -0.4082 0.7656 0.4932 0.100 Uiso 0.786(15) 1 calc R U P B 2
C65 C -0.18225(14) 0.85803(9) 0.66799(9) 0.0253(5) Uani 1 1 d . . . . .
H65 H -0.1265 0.8584 0.6792 0.030 Uiso 1 1 calc R U . . .
C66 C -0.20867(16) 0.82788(10) 0.70110(9) 0.0321(6) Uani 1 1 d . . . . .
H66A H -0.2633 0.8276 0.6917 0.048 Uiso 1 1 calc R U . . .
H66B H -0.1895 0.8408 0.7319 0.048 Uiso 1 1 calc R U . . .
H66C H -0.1901 0.7960 0.7009 0.048 Uiso 1 1 calc R U . . .
C67 C -0.20872(16) 0.90854(10) 0.66867(10) 0.0349(7) Uani 1 1 d . . . . .
H67A H -0.1915 0.9273 0.6473 0.052 Uiso 1 1 calc R U . . .
H67B H -0.1883 0.9213 0.6995 0.052 Uiso 1 1 calc R U . . .
H67C H -0.2633 0.9093 0.6597 0.052 Uiso 1 1 calc R U . . .
C68 C -0.00335(13) 0.83804(8) 0.58832(8) 0.0185(5) Uani 1 1 d . . . . .
C69 C -0.02148(14) 0.88534(9) 0.57541(9) 0.0239(5) Uani 1 1 d . . . . .
C70 C 0.00734(15) 0.90646(9) 0.54362(9) 0.0296(6) Uani 1 1 d . . . . .
H70 H -0.0054 0.9380 0.5354 0.035 Uiso 1 1 calc R U . . .
C71 C 0.05375(15) 0.88332(10) 0.52360(9) 0.0279(6) Uani 1 1 d . . . . .
C72 C 0.07162(14) 0.83764(9) 0.53638(8) 0.0254(5) Uani 1 1 d . . . . .
H72 H 0.1037 0.8212 0.5231 0.030 Uiso 1 1 calc R U . . .
C73 C 0.04440(13) 0.81455(9) 0.56804(8) 0.0210(5) Uani 1 1 d . . . . .
C74 C -0.07489(16) 0.91458(9) 0.59272(10) 0.0307(6) Uani 1 1 d . . . . .
H74 H -0.0840 0.8978 0.6190 0.037 Uiso 1 1 calc R U . . .
C75 C -0.15004(17) 0.92080(11) 0.55541(12) 0.0442(8) Uani 1 1 d . . . . .
H75A H -0.1420 0.9366 0.5291 0.066 Uiso 1 1 calc R U . . .
H75B H -0.1834 0.9396 0.5673 0.066 Uiso 1 1 calc R U . . .
H75C H -0.1726 0.8902 0.5460 0.066 Uiso 1 1 calc R U . . .
C76 C -0.0434(2) 0.96292(10) 0.60902(12) 0.0463(8) Uani 1 1 d . . . . .
H76A H 0.0053 0.9596 0.6322 0.069 Uiso 1 1 calc R U . . .
H76B H -0.0777 0.9794 0.6221 0.069 Uiso 1 1 calc R U . . .
H76C H -0.0377 0.9808 0.5831 0.069 Uiso 1 1 calc R U . . .
C77 C 0.08281(17) 0.90648(10) 0.48789(10) 0.0354(7) Uani 1 1 d . . . . .
H77 H 0.1136 0.8829 0.4778 0.042 Uiso 1 1 calc R U . . .
C78 C 0.0184(2) 0.92006(12) 0.44621(11) 0.0492(9) Uani 1 1 d . . . . .
H78A H -0.0138 0.8929 0.4354 0.074 Uiso 1 1 calc R U . . .
H78B H 0.0382 0.9309 0.4220 0.074 Uiso 1 1 calc R U . . .
H78C H -0.0106 0.9451 0.4544 0.074 Uiso 1 1 calc R U . . .
C79 C 0.1331(2) 0.94776(12) 0.50744(11) 0.0486(9) Uani 1 1 d . . . . .
H79A H 0.1044 0.9717 0.5175 0.073 Uiso 1 1 calc R U . . .
H79B H 0.1527 0.9608 0.4840 0.073 Uiso 1 1 calc R U . . .
H79C H 0.1747 0.9374 0.5335 0.073 Uiso 1 1 calc R U . . .
C80 C 0.06946(14) 0.76415(9) 0.57833(8) 0.0229(5) Uani 1 1 d . . . . .
H80 H 0.0392 0.7501 0.5966 0.027 Uiso 1 1 calc R U . . .
C81 C 0.05707(19) 0.73459(10) 0.53495(10) 0.0388(7) Uani 1 1 d . . . . .
H81A H 0.0049 0.7371 0.5161 0.058 Uiso 1 1 calc R U . . .
H81B H 0.0688 0.7019 0.5434 0.058 Uiso 1 1 calc R U . . .
H81C H 0.0896 0.7459 0.5177 0.058 Uiso 1 1 calc R U . . .
C82 C 0.15137(14) 0.76248(10) 0.60731(10) 0.0321(6) Uani 1 1 d . . . . .
H82A H 0.1825 0.7753 0.5899 0.048 Uiso 1 1 calc R U . . .
H82B H 0.1659 0.7301 0.6156 0.048 Uiso 1 1 calc R U . . .
H82C H 0.1582 0.7810 0.6351 0.048 Uiso 1 1 calc R U . . .
Si7 Si 0.60283(4) 0.46160(2) 0.73953(2) 0.02008(14) Uani 1 1 d . . . . .
Si8 Si 0.60354(4) 0.48679(2) 0.81271(2) 0.02124(14) Uani 1 1 d . . . . .
Si9 Si 0.48085(4) 0.46873(2) 0.76527(2) 0.02085(14) Uani 1 1 d . . . . .
Si10 Si 0.51450(4) 0.40196(2) 0.73346(2) 0.01951(14) Uani 1 1 d . . . . .
Si11 Si 0.45194(4) 0.42187(2) 0.65721(2) 0.02045(14) Uani 1 1 d . . . . .
Si12 Si 0.48901(4) 0.49451(2) 0.69459(2) 0.02058(14) Uani 1 1 d . . . . .
O2 O 0.55206(13) 0.30997(7) 0.73285(8) 0.0454(5) Uani 1 1 d . . . . .
C83 C 0.52350(15) 0.33715(9) 0.75314(9) 0.0302(6) Uani 1 1 d . . . . .
C84 C 0.48829(15) 0.31983(10) 0.78749(10) 0.0321(6) Uani 1 1 d . . . . .
C85 C 0.48395(18) 0.34747(12) 0.82350(11) 0.0418(7) Uani 1 1 d . . . . .
H85 H 0.5035 0.3783 0.8266 0.050 Uiso 1 1 calc R U . . .
C86 C 0.4514(2) 0.33069(14) 0.85503(13) 0.0553(9) Uani 1 1 d . . . . .
H86 H 0.4501 0.3496 0.8801 0.066 Uiso 1 1 calc R U . . .
C87 C 0.4208(2) 0.28657(15) 0.85011(15) 0.0590(10) Uani 1 1 d . . . . .
H87 H 0.3979 0.2753 0.8716 0.071 Uiso 1 1 calc R U . . .
C88 C 0.42331(18) 0.25875(13) 0.81402(14) 0.0552(10) Uani 1 1 d . . . . .
H88 H 0.4013 0.2286 0.8104 0.066 Uiso 1 1 calc R U . . .
C89 C 0.45814(18) 0.27474(11) 0.78288(13) 0.0473(8) Uani 1 1 d . . . . .
H89 H 0.4614 0.2552 0.7587 0.057 Uiso 1 1 calc R U . . .
C90 C 0.45714(14) 0.55538(9) 0.67384(9) 0.0245(5) Uani 1 1 d . . . . .
C91 C 0.38188(14) 0.56739(9) 0.66920(10) 0.0275(6) Uani 1 1 d . . . . .
C92 C 0.35856(15) 0.61333(9) 0.65848(10) 0.0302(6) Uani 1 1 d . . . . .
H92 H 0.3084 0.6213 0.6557 0.036 Uiso 1 1 calc R U . . .
C93 C 0.40574(16) 0.64783(9) 0.65174(9) 0.0297(6) Uani 1 1 d . . . . .
C94 C 0.47790(15) 0.63529(9) 0.65483(9) 0.0283(6) Uani 1 1 d . . . . .
H94 H 0.5106 0.6584 0.6497 0.034 Uiso 1 1 calc R U . . .
C95 C 0.50456(14) 0.58984(9) 0.66529(9) 0.0257(5) Uani 1 1 d . . . . .
C96 C 0.32482(15) 0.53289(10) 0.67636(11) 0.0347(7) Uani 1 1 d . . . . .
H96 H 0.3463 0.5009 0.6774 0.042 Uiso 1 1 calc R U . . .
C97 C 0.25102(16) 0.53386(11) 0.63783(13) 0.0463(8) Uani 1 1 d . . . . .
H97A H 0.2251 0.5633 0.6389 0.069 Uiso 1 1 calc R U . . .
H97B H 0.2198 0.5077 0.6414 0.069 Uiso 1 1 calc R U . . .
H97C H 0.2608 0.5312 0.6085 0.069 Uiso 1 1 calc R U . . .
C98 C 0.30921(18) 0.54125(11) 0.72167(12) 0.0448(8) Uani 1 1 d . . . . .
H98A H 0.3554 0.5371 0.7469 0.067 Uiso 1 1 calc R U . . .
H98B H 0.2717 0.5189 0.7248 0.067 Uiso 1 1 calc R U . . .
H98C H 0.2905 0.5731 0.7223 0.067 Uiso 1 1 calc R U . . .
C99 C 0.37867(17) 0.69761(10) 0.64094(11) 0.0375(7) Uani 1 1 d . . . . .
H99 H 0.4218 0.7167 0.6386 0.045 Uiso 1 1 calc R U . . .
C100 C 0.31794(19) 0.69999(12) 0.59508(12) 0.0483(9) Uani 1 1 d . . . . .
H10A H 0.3370 0.6872 0.5713 0.072 Uiso 1 1 calc R U . . .
H10B H 0.3031 0.7326 0.5879 0.072 Uiso 1 1 calc R U . . .
H10C H 0.2746 0.6818 0.5965 0.072 Uiso 1 1 calc R U . . .
C101 C 0.3522(2) 0.71831(12) 0.67877(13) 0.0542(9) Uani 1 1 d . . . . .
H10D H 0.3086 0.7010 0.6810 0.081 Uiso 1 1 calc R U . . .
H10E H 0.3388 0.7511 0.6719 0.081 Uiso 1 1 calc R U . . .
H10F H 0.3923 0.7161 0.7078 0.081 Uiso 1 1 calc R U . . .
C102 C 0.58557(14) 0.58012(10) 0.66889(9) 0.0288(6) Uani 1 1 d . . . . .
H102 H 0.5912 0.5456 0.6663 0.035 Uiso 1 1 calc R U . . .
C103 C 0.60960(18) 0.60352(13) 0.63064(12) 0.0497(9) Uani 1 1 d . . . . .
H10G H 0.6141 0.6373 0.6359 0.075 Uiso 1 1 calc R U . . .
H10H H 0.5722 0.5973 0.6012 0.075 Uiso 1 1 calc R U . . .
H10I H 0.6579 0.5909 0.6304 0.075 Uiso 1 1 calc R U . . .
C104 C 0.63758(16) 0.59535(12) 0.71512(11) 0.0420(7) Uani 1 1 d . . . . .
H10J H 0.6332 0.6291 0.7186 0.063 Uiso 1 1 calc R U . . .
H10K H 0.6892 0.5876 0.7171 0.063 Uiso 1 1 calc R U . . .
H10L H 0.6238 0.5792 0.7394 0.063 Uiso 1 1 calc R U . . .
C105 C 0.63551(15) 0.55003(9) 0.82633(9) 0.0255(5) Uani 1 1 d . . . . .
C106 C 0.58798(16) 0.58901(9) 0.82478(10) 0.0307(6) Uani 1 1 d . . . . .
C107 C 0.61680(18) 0.63430(10) 0.82727(11) 0.0382(7) Uani 1 1 d . . . . .
H107 H 0.5844 0.6599 0.8268 0.046 Uiso 1 1 calc R U . . .
C108 C 0.68920(18) 0.64330(10) 0.83034(11) 0.0379(7) Uani 1 1 d . . . . .
C109 C 0.73721(17) 0.60517(10) 0.83413(10) 0.0370(7) Uani 1 1 d . . . . .
H109 H 0.7885 0.6107 0.8378 0.044 Uiso 1 1 calc R U . . .
C110 C 0.71193(16) 0.55920(10) 0.83259(10) 0.0313(6) Uani 1 1 d . . . . .
C111 C 0.50546(17) 0.58657(10) 0.82059(11) 0.0360(7) Uani 1 1 d . . . . .
H111 H 0.4893 0.5532 0.8158 0.043 Uiso 1 1 calc R U . . .
C112 C 0.4582(2) 0.61504(12) 0.77983(12) 0.0521(9) Uani 1 1 d . . . . .
H11A H 0.4720 0.6480 0.7844 0.078 Uiso 1 1 calc R U . . .
H11B H 0.4052 0.6114 0.7771 0.078 Uiso 1 1 calc R U . . .
H11C H 0.4671 0.6039 0.7519 0.078 Uiso 1 1 calc R U . . .
C113 C 0.4915(2) 0.60388(12) 0.86416(12) 0.0470(8) Uani 1 1 d . . . . .
H11D H 0.5241 0.5871 0.8904 0.071 Uiso 1 1 calc R U . . .
H11E H 0.4392 0.5983 0.8623 0.071 Uiso 1 1 calc R U . . .
H11F H 0.5020 0.6374 0.8677 0.071 Uiso 1 1 calc R U . . .
C114 C 0.71666(19) 0.69338(11) 0.83010(12) 0.0428(8) Uani 1 1 d . . . . .
H114 H 0.6719 0.7140 0.8240 0.051 Uiso 1 1 calc R U . . .
C115 C 0.7506(2) 0.70215(11) 0.79290(13) 0.0523(9) Uani 1 1 d . . . . .
H11G H 0.7691 0.7343 0.7950 0.078 Uiso 1 1 calc R U . . .
H11H H 0.7129 0.6975 0.7632 0.078 Uiso 1 1 calc R U . . .
H11I H 0.7921 0.6805 0.7960 0.078 Uiso 1 1 calc R U . . .
C116 C 0.7672(3) 0.70644(14) 0.87517(13) 0.0728(13) Uani 1 1 d . . . . .
H11J H 0.7409 0.7034 0.8980 0.109 Uiso 1 1 calc R U . . .
H11K H 0.7835 0.7388 0.8743 0.109 Uiso 1 1 calc R U . . .
H11L H 0.8108 0.6858 0.8832 0.109 Uiso 1 1 calc R U . . .
C117 C 0.76994(15) 0.52082(10) 0.83821(11) 0.0355(7) Uani 1 1 d . . . . .
H117 H 0.7449 0.4905 0.8402 0.043 Uiso 1 1 calc R U . . .
C118 C 0.80038(18) 0.51775(12) 0.79754(13) 0.0483(8) Uani 1 1 d . . . . .
H11M H 0.7592 0.5117 0.7697 0.072 Uiso 1 1 calc R U . . .
H11N H 0.8368 0.4923 0.8025 0.072 Uiso 1 1 calc R U . . .
H11O H 0.8247 0.5473 0.7944 0.072 Uiso 1 1 calc R U . . .
C119 C 0.8331(2) 0.52716(13) 0.88287(14) 0.0610(11) Uani 1 1 d . . . . .
H11P H 0.8586 0.5568 0.8821 0.091 Uiso 1 1 calc R U . . .
H11Q H 0.8687 0.5014 0.8867 0.091 Uiso 1 1 calc R U . . .
H11R H 0.8124 0.5273 0.9085 0.091 Uiso 1 1 calc R U . . .
C120 C 0.63403(14) 0.44185(9) 0.86095(8) 0.0228(5) Uani 1 1 d . . . . .
C121 C 0.59915(15) 0.44451(10) 0.89561(9) 0.0293(6) Uani 1 1 d . . . . .
C122 C 0.60947(17) 0.40914(10) 0.92803(10) 0.0348(7) Uani 1 1 d . . . . .
H122 H 0.5848 0.4114 0.9507 0.042 Uiso 1 1 calc R U . . .
C123 C 0.65421(17) 0.37110(11) 0.92831(10) 0.0371(7) Uani 1 1 d . . . . .
C124 C 0.69058(17) 0.36952(10) 0.89558(10) 0.0352(7) Uani 1 1 d . . . . .
H124 H 0.7229 0.3440 0.8960 0.042 Uiso 1 1 calc R U . . .
C125 C 0.68227(14) 0.40352(9) 0.86203(9) 0.0256(5) Uani 1 1 d . . . . .
C126 C 0.55005(19) 0.48531(11) 0.90000(11) 0.0423(8) Uani 1 1 d . . . . .
H126 H 0.5508 0.5086 0.8760 0.051 Uiso 1 1 calc R U . . .
C127 C 0.5816(3) 0.50911(15) 0.94599(14) 0.0828(15) Uani 1 1 d . . . . .
H12A H 0.5860 0.4863 0.9704 0.124 Uiso 1 1 calc R U . . .
H12B H 0.5481 0.5344 0.9487 0.124 Uiso 1 1 calc R U . . .
H12C H 0.6309 0.5220 0.9485 0.124 Uiso 1 1 calc R U . . .
C128 C 0.4687(2) 0.47076(15) 0.89193(15) 0.0681(12) Uani 1 1 d . . . . .
H12D H 0.4490 0.4570 0.8615 0.102 Uiso 1 1 calc R U . . .
H12E H 0.4390 0.4982 0.8942 0.102 Uiso 1 1 calc R U . . .
H12F H 0.4662 0.4477 0.9149 0.102 Uiso 1 1 calc R U . . .
C129 C 0.66382(19) 0.33253(12) 0.96360(11) 0.0517(9) Uani 1 1 d D U . . .
H2A7 H 0.7011 0.3110 0.9570 0.062 Uiso 0.510(6) 1 calc R U P C 1
H2B7 H 0.6527 0.3032 0.9452 0.062 Uiso 0.490(6) 1 calc R U P C 2
C1A0 C 0.7040(5) 0.3519(3) 1.0099(2) 0.069(2) Uani 0.510(6) 1 d D U P C 1
H1A1 H 0.6701 0.3720 1.0200 0.103 Uiso 0.510(6) 1 calc R U P C 1
H1A2 H 0.7472 0.3701 1.0082 0.103 Uiso 0.510(6) 1 calc R U P C 1
H1A3 H 0.7209 0.3261 1.0315 0.103 Uiso 0.510(6) 1 calc R U P C 1
C1A1 C 0.5990(4) 0.3042(3) 0.9568(3) 0.067(2) Uani 0.510(6) 1 d D U P C 1
H1A4 H 0.6108 0.2777 0.9778 0.100 Uiso 0.510(6) 1 calc R U P C 1
H1A5 H 0.5827 0.2927 0.9253 0.100 Uiso 0.510(6) 1 calc R U P C 1
H1A6 H 0.5591 0.3228 0.9625 0.100 Uiso 0.510(6) 1 calc R U P C 1
C1B0 C 0.7372(4) 0.3252(3) 0.9944(3) 0.061(2) Uani 0.490(6) 1 d D U P C 2
H1B1 H 0.7724 0.3204 0.9770 0.092 Uiso 0.490(6) 1 calc R U P C 2
H1B2 H 0.7371 0.2976 1.0132 0.092 Uiso 0.490(6) 1 calc R U P C 2
H1B3 H 0.7525 0.3526 1.0141 0.092 Uiso 0.490(6) 1 calc R U P C 2
C1B1 C 0.6054(5) 0.3333(4) 0.9893(3) 0.071(2) Uani 0.490(6) 1 d D U P C 2
H1B4 H 0.6063 0.3035 1.0050 0.106 Uiso 0.490(6) 1 calc R U P C 2
H1B5 H 0.5557 0.3383 0.9676 0.106 Uiso 0.490(6) 1 calc R U P C 2
H1B6 H 0.6170 0.3587 1.0118 0.106 Uiso 0.490(6) 1 calc R U P C 2
C132 C 0.73096(14) 0.39737(10) 0.83093(9) 0.0278(6) Uani 1 1 d . . . . .
H132 H 0.7193 0.4233 0.8081 0.033 Uiso 1 1 calc R U . . .
C133 C 0.81393(15) 0.40064(11) 0.85858(10) 0.0364(7) Uani 1 1 d . . . . .
H13A H 0.8225 0.4289 0.8774 0.055 Uiso 1 1 calc R U . . .
H13B H 0.8441 0.4019 0.8377 0.055 Uiso 1 1 calc R U . . .
H13C H 0.8282 0.3732 0.8783 0.055 Uiso 1 1 calc R U . . .
C134 C 0.71717(17) 0.35109(11) 0.80501(10) 0.0391(7) Uani 1 1 d . . . . .
H13D H 0.7187 0.3255 0.8264 0.059 Uiso 1 1 calc R U . . .
H13E H 0.7559 0.3463 0.7902 0.059 Uiso 1 1 calc R U . . .
H13F H 0.6681 0.3518 0.7818 0.059 Uiso 1 1 calc R U . . .
C135 C 0.49725(14) 0.39234(10) 0.61638(8) 0.0266(6) Uani 1 1 d . . . . .
C136 C 0.54506(15) 0.41491(11) 0.59529(9) 0.0327(7) Uani 1 1 d . . . . .
C137 C 0.57001(16) 0.39031(14) 0.56319(10) 0.0451(9) Uani 1 1 d . . . . .
H137 H 0.6021 0.4058 0.5493 0.054 Uiso 1 1 calc R U . . .
C138 C 0.55007(18) 0.34490(16) 0.55106(11) 0.0561(11) Uani 1 1 d . . . . .
C139 C 0.50492(17) 0.32305(14) 0.57219(11) 0.0500(9) Uani 1 1 d . . . . .
H139 H 0.4913 0.2915 0.5647 0.060 Uiso 1 1 calc R U . . .
C140 C 0.47815(15) 0.34530(11) 0.60425(10) 0.0354(7) Uani 1 1 d . . . . .
C141 C 0.57157(15) 0.46476(11) 0.60492(9) 0.0331(7) Uani 1 1 d . . . . .
H141 H 0.5431 0.4791 0.6241 0.040 Uiso 1 1 calc R U . . .
C142 C 0.65436(15) 0.46646(11) 0.63231(11) 0.0371(7) Uani 1 1 d . . . . .
H14A H 0.6627 0.4488 0.6607 0.056 Uiso 1 1 calc R U . . .
H14B H 0.6696 0.4990 0.6395 0.056 Uiso 1 1 calc R U . . .
H14C H 0.6839 0.4527 0.6143 0.056 Uiso 1 1 calc R U . . .
C143 C 0.5573(2) 0.49462(15) 0.56169(11) 0.0580(11) Uani 1 1 d . . . . .
H14D H 0.5867 0.4824 0.5429 0.087 Uiso 1 1 calc R U . . .
H14E H 0.5720 0.5270 0.5703 0.087 Uiso 1 1 calc R U . . .
H14F H 0.5042 0.4935 0.5444 0.087 Uiso 1 1 calc R U . . .
C1A4 C 0.5830(5) 0.3331(3) 0.5114(3) 0.0407(18) Uani 0.402(9) 1 d D U P D 1
H1A7 H 0.6126 0.3601 0.5055 0.049 Uiso 0.402(9) 1 calc R U P D 1
C1A5 C 0.6325(6) 0.2924(3) 0.5288(3) 0.0427(19) Uani 0.402(9) 1 d D U P D 1
H1A8 H 0.6040 0.2677 0.5380 0.064 Uiso 0.402(9) 1 calc R U P D 1
H1A9 H 0.6742 0.3019 0.5552 0.064 Uiso 0.402(9) 1 calc R U P D 1
H1AX H 0.6518 0.2806 0.5048 0.064 Uiso 0.402(9) 1 calc R U P D 1
C1B4 C 0.5740(3) 0.3125(3) 0.51769(17) 0.0402(14) Uani 0.598(9) 1 d D U P D 2
H1B7 H 0.5631 0.2800 0.5255 0.048 Uiso 0.598(9) 1 calc R U P D 2
C1B5 C 0.6567(3) 0.3151(3) 0.5270(2) 0.0464(16) Uani 0.598(9) 1 d D U P D 2
H1B8 H 0.6721 0.2924 0.5079 0.070 Uiso 0.598(9) 1 calc R U P D 2
H1B9 H 0.6817 0.3080 0.5592 0.070 Uiso 0.598(9) 1 calc R U P D 2
H1BX H 0.6706 0.3465 0.5201 0.070 Uiso 0.598(9) 1 calc R U P D 2
C146 C 0.5233(3) 0.3214(2) 0.47065(12) 0.0865(16) Uani 1 1 d D U . . .
H14G H 0.5443 0.3133 0.4462 0.130 Uiso 0.402(9) 1 calc R U P D 1
H14H H 0.4897 0.3481 0.4613 0.130 Uiso 0.402(9) 1 calc R U P D 1
H14I H 0.4954 0.2947 0.4769 0.130 Uiso 0.402(9) 1 calc R U P D 1
H14J H 0.5334 0.2985 0.4496 0.130 Uiso 0.598(9) 1 calc R U P D 2
H14K H 0.5320 0.3529 0.4611 0.130 Uiso 0.598(9) 1 calc R U P D 2
H14L H 0.4713 0.3185 0.4704 0.130 Uiso 0.598(9) 1 calc R U P D 2
C147 C 0.42628(16) 0.31661(11) 0.62303(11) 0.0380(7) Uani 1 1 d . . . . .
H147 H 0.4181 0.3342 0.6491 0.046 Uiso 1 1 calc R U . . .
C148 C 0.4594(2) 0.26871(12) 0.64079(14) 0.0568(10) Uani 1 1 d . . . . .
H14M H 0.4616 0.2493 0.6151 0.085 Uiso 1 1 calc R U . . .
H14N H 0.4278 0.2535 0.6567 0.085 Uiso 1 1 calc R U . . .
H14O H 0.5098 0.2728 0.6619 0.085 Uiso 1 1 calc R U . . .
C149 C 0.35002(17) 0.30997(13) 0.58668(12) 0.0497(9) Uani 1 1 d . . . . .
H14P H 0.3278 0.3405 0.5765 0.075 Uiso 1 1 calc R U . . .
H14Q H 0.3170 0.2922 0.5997 0.075 Uiso 1 1 calc R U . . .
H14R H 0.3567 0.2929 0.5606 0.075 Uiso 1 1 calc R U . . .
C150 C 0.34595(13) 0.41978(9) 0.62943(8) 0.0236(5) Uani 1 1 d . . . . .
C151 C 0.31722(15) 0.43999(11) 0.58544(9) 0.0327(6) Uani 1 1 d . . . . .
C152 C 0.24090(16) 0.43948(12) 0.56333(10) 0.0387(7) Uani 1 1 d . . . . .
H152 H 0.2228 0.4525 0.5336 0.046 Uiso 1 1 calc R U . . .
C153 C 0.19024(15) 0.42068(11) 0.58298(10) 0.0351(7) Uani 1 1 d . . . . .
C154 C 0.21841(14) 0.40104(10) 0.62570(9) 0.0299(6) Uani 1 1 d . . . . .
H154 H 0.1846 0.3878 0.6397 0.036 Uiso 1 1 calc R U . . .
C155 C 0.29483(14) 0.39981(9) 0.64935(9) 0.0246(5) Uani 1 1 d . . . . .
C156 C 0.36637(16) 0.46204(12) 0.55976(10) 0.0401(8) Uani 1 1 d . . . . .
H156 H 0.4183 0.4633 0.5813 0.048 Uiso 1 1 calc R U . . .
C157 C 0.34359(18) 0.51217(13) 0.54432(11) 0.0497(9) Uani 1 1 d . . . . .
H15D H 0.2921 0.5124 0.5240 0.075 Uiso 1 1 calc R U . . .
H15E H 0.3769 0.5244 0.5280 0.075 Uiso 1 1 calc R U . . .
H15F H 0.3472 0.5317 0.5710 0.075 Uiso 1 1 calc R U . . .
C158 C 0.36854(18) 0.43113(15) 0.51987(10) 0.0546(10) Uani 1 1 d . . . . .
H15G H 0.3866 0.4000 0.5312 0.082 Uiso 1 1 calc R U . . .
H15H H 0.4022 0.4449 0.5046 0.082 Uiso 1 1 calc R U . . .
H15I H 0.3183 0.4286 0.4982 0.082 Uiso 1 1 calc R U . . .
C159 C 0.10631(16) 0.42291(12) 0.55942(10) 0.0435(8) Uani 1 1 d D U . . .
H2A9 H 0.0800 0.4048 0.5777 0.052 Uiso 0.646(14) 1 calc R U P E 1
H2B9 H 0.0824 0.4198 0.5841 0.052 Uiso 0.354(14) 1 calc R U P E 2
C1A7 C 0.0806(4) 0.4740(2) 0.5564(3) 0.057(2) Uani 0.646(14) 1 d D U P E 1
H16D H 0.1065 0.4920 0.5387 0.086 Uiso 0.646(14) 1 calc R U P E 1
H16E H 0.0923 0.4871 0.5872 0.086 Uiso 0.646(14) 1 calc R U P E 1
H16F H 0.0266 0.4756 0.5414 0.086 Uiso 0.646(14) 1 calc R U P E 1
C1A6 C 0.0849(4) 0.4036(4) 0.5114(2) 0.076(2) Uani 0.646(14) 1 d D U P E 1
H1AY H 0.0307 0.4057 0.4976 0.115 Uiso 0.646(14) 1 calc R U P E 1
H1AZ H 0.1097 0.4218 0.4932 0.115 Uiso 0.646(14) 1 calc R U P E 1
H1AA H 0.1005 0.3709 0.5123 0.115 Uiso 0.646(14) 1 calc R U P E 1
C1B7 C 0.0768(10) 0.4676(5) 0.5348(7) 0.073(3) Uani 0.354(14) 1 d D U P E 2
H16M H 0.0915 0.4697 0.5070 0.109 Uiso 0.354(14) 1 calc R U P E 2
H16N H 0.0973 0.4942 0.5546 0.109 Uiso 0.354(14) 1 calc R U P E 2
H16O H 0.0222 0.4679 0.5268 0.109 Uiso 0.354(14) 1 calc R U P E 2
C1B6 C 0.0827(8) 0.3797(5) 0.5292(6) 0.072(4) Uani 0.354(14) 1 d D U P E 2
H1BY H 0.1034 0.3517 0.5469 0.107 Uiso 0.354(14) 1 calc R U P E 2
H1BZ H 0.0282 0.3776 0.5185 0.107 Uiso 0.354(14) 1 calc R U P E 2
H1BA H 0.1016 0.3821 0.5030 0.107 Uiso 0.354(14) 1 calc R U P E 2
C162 C 0.31779(14) 0.37748(9) 0.69638(9) 0.0264(6) Uani 1 1 d . . . . .
H162 H 0.3735 0.3754 0.7069 0.032 Uiso 1 1 calc R U . . .
C163 C 0.29498(16) 0.40790(10) 0.73064(10) 0.0335(6) Uani 1 1 d . . . . .
H16G H 0.3166 0.4391 0.7313 0.050 Uiso 1 1 calc R U . . .
H16H H 0.3133 0.3938 0.7610 0.050 Uiso 1 1 calc R U . . .
H16I H 0.2405 0.4103 0.7216 0.050 Uiso 1 1 calc R U . . .
C164 C 0.28739(16) 0.32772(10) 0.69616(10) 0.0355(7) Uani 1 1 d . . . . .
H16J H 0.2328 0.3287 0.6878 0.053 Uiso 1 1 calc R U . . .
H16K H 0.3076 0.3140 0.7266 0.053 Uiso 1 1 calc R U . . .
H16L H 0.3024 0.3087 0.6740 0.053 Uiso 1 1 calc R U . . .

loop_
_atom_site_aniso_label
_atom_site_aniso_U_11
_atom_site_aniso_U_22
_atom_site_aniso_U_33
_atom_site_aniso_U_23
_atom_site_aniso_U_13
_atom_site_aniso_U_12
Si1 0.0181(3) 0.0201(3) 0.0173(3) 0.0009(3) 0.0056(2) -0.0023(3)
Si2 0.0187(3) 0.0180(3) 0.0154(3) 0.0016(2) 0.0032(2) -0.0029(3)
Si3 0.0163(3) 0.0182(3) 0.0169(3) 0.0012(2) 0.0037(2) -0.0025(2)
Si4 0.0205(3) 0.0159(3) 0.0175(3) -0.0010(2) 0.0045(2) -0.0016(3)
Si5 0.0172(3) 0.0152(3) 0.0156(3) 0.0011(2) 0.0042(2) 0.0005(2)
Si6 0.0159(3) 0.0144(3) 0.0166(3) 0.0011(2) 0.0039(2) -0.0018(2)
O1 0.0553(14) 0.0316(12) 0.0508(13) 0.0039(10) 0.0173(11) -0.0102(10)
C1 0.0281(14) 0.0256(14) 0.0320(14) -0.0019(11) 0.0039(11) -0.0040(11)
C2 0.0300(15) 0.0324(16) 0.0465(18) -0.0162(14) 0.0060(13) -0.0034(12)
C3 0.049(2) 0.040(2) 0.075(3) -0.0213(18) 0.0102(18) 0.0010(16)
C4 0.059(3) 0.054(3) 0.111(4) -0.043(3) 0.017(3) 0.007(2)
C5 0.063(3) 0.098(4) 0.110(4) -0.069(3) 0.043(3) -0.016(3)
C6 0.068(3) 0.091(4) 0.079(3) -0.039(3) 0.045(2) -0.014(2)
C7 0.054(2) 0.051(2) 0.051(2) -0.0170(17) 0.0227(17) -0.0056(17)
C8 0.0181(11) 0.0156(11) 0.0165(11) 0.0016(9) 0.0022(9) -0.0023(9)
C9 0.0172(11) 0.0205(12) 0.0234(12) 0.0026(10) 0.0035(9) -0.0017(9)
C10 0.0164(12) 0.0240(13) 0.0303(13) 0.0012(11) -0.0003(10) -0.0062(10)
C11 0.0246(13) 0.0184(13) 0.0308(14) 0.0012(10) -0.0009(11) -0.0037(10)
C12 0.0247(13) 0.0156(12) 0.0307(13) -0.0006(10) 0.0028(10) 0.0008(10)
C13 0.0174(11) 0.0193(12) 0.0199(11) 0.0015(9) 0.0012(9) -0.0013(9)
C14 0.0184(12) 0.0205(13) 0.0403(15) 0.0005(11) 0.0106(11) -0.0017(10)
C15 0.0187(13) 0.0290(15) 0.0529(18) 0.0057(13) 0.0064(12) 0.0000(11)
C16 0.0297(15) 0.0347(17) 0.0497(18) -0.0026(14) 0.0206(13) -0.0061(12)
C17 0.0263(14) 0.0174(13) 0.0558(19) -0.0019(13) -0.0016(13) -0.0051(11)
C18 0.0425(18) 0.0316(17) 0.0453(18) -0.0075(14) 0.0002(14) -0.0128(14)
C19 0.062(2) 0.0352(19) 0.062(2) 0.0194(17) -0.0133(18) -0.0241(17)
C20 0.0192(12) 0.0140(12) 0.0333(14) -0.0006(10) 0.0079(10) 0.0003(9)
C21 0.0193(13) 0.0392(17) 0.0370(15) -0.0021(13) 0.0019(11) -0.0001(12)
C22 0.0272(14) 0.0262(14) 0.0417(16) -0.0008(12) 0.0118(12) 0.0022(11)
C23 0.0220(12) 0.0205(12) 0.0160(11) 0.0013(9) 0.0018(9) -0.0001(10)
C24 0.0249(13) 0.0280(14) 0.0239(13) 0.0004(11) 0.0074(10) -0.0033(11)
C25 0.0350(15) 0.0375(16) 0.0243(13) -0.0051(12) 0.0129(11) -0.0058(12)
C26 0.0319(14) 0.0297(15) 0.0252(13) -0.0070(11) 0.0058(11) -0.0013(12)
C27 0.0290(14) 0.0229(14) 0.0285(13) -0.0036(11) 0.0058(11) -0.0060(11)
C28 0.0220(12) 0.0204(12) 0.0206(12) 0.0033(10) 0.0039(9) 0.0001(10)
C29 0.0517(18) 0.0390(17) 0.0282(14) -0.0099(12) 0.0220(13) -0.0229(14)
C30 0.127(4) 0.058(2) 0.0295(17) 0.0047(16) 0.013(2) -0.049(2)
C31A 0.064(4) 0.075(6) 0.063(9) -0.025(6) 0.051(5) -0.038(4)
C31B 0.057(4) 0.071(7) 0.065(9) -0.031(6) 0.045(5) -0.028(3)
C32 0.0462(18) 0.0339(17) 0.0337(15) -0.0130(13) 0.0143(13) -0.0092(14)
C33 0.145(5) 0.060(3) 0.0304(19) -0.0185(18) 0.013(2) -0.015(3)
C34 0.061(2) 0.043(2) 0.081(3) -0.029(2) 0.027(2) -0.0043(18)
C35 0.0370(15) 0.0278(14) 0.0194(12) -0.0053(10) 0.0073(11) -0.0161(12)
C36 0.0457(18) 0.0417(19) 0.0353(16) 0.0143(14) -0.0052(14) -0.0214(15)
C37 0.0367(16) 0.0293(16) 0.0480(18) -0.0071(13) 0.0205(14) -0.0091(13)
C38 0.0246(12) 0.0180(12) 0.0165(11) 0.0005(9) 0.0065(9) -0.0017(10)
C39 0.0248(13) 0.0229(13) 0.0179(11) 0.0024(10) 0.0058(10) -0.0042(10)
C40 0.0291(14) 0.0225(14) 0.0361(15) 0.0068(11) 0.0112(12) -0.0065(11)
C41 0.0328(15) 0.0237(14) 0.0506(18) 0.0108(13) 0.0142(13) 0.0011(12)
C42 0.0228(14) 0.0275(15) 0.0560(19) 0.0119(13) 0.0107(13) 0.0013(11)
C43 0.0233(12) 0.0220(13) 0.0269(13) 0.0033(10) 0.0074(10) -0.0016(10)
C44 0.0253(13) 0.0229(14) 0.0381(15) 0.0095(12) -0.0003(11) -0.0062(11)
C45 0.0331(16) 0.0437(19) 0.063(2) -0.0092(16) 0.0212(15) -0.0127(14)
C46 0.0494(19) 0.047(2) 0.0280(15) 0.0063(13) -0.0039(13) -0.0260(15)
C47 0.0344(17) 0.0279(17) 0.092(3) 0.0237(17) 0.0185(18) 0.0028(13)
C48 0.123(4) 0.064(3) 0.100(4) 0.051(3) 0.017(3) 0.024(3)
C49 0.068(3) 0.0258(19) 0.152(5) 0.007(2) 0.051(3) 0.0048(18)
C50 0.0222(13) 0.0196(13) 0.0382(15) 0.0049(11) 0.0043(11) -0.0017(10)
C51 0.065(2) 0.056(2) 0.066(2) 0.026(2) -0.028(2) -0.034(2)
C52 0.051(2) 0.0368(19) 0.100(3) -0.0129(19) 0.051(2) -0.0134(16)
C53 0.0174(11) 0.0176(12) 0.0207(11) 0.0017(9) 0.0044(9) -0.0009(9)
C54 0.0244(13) 0.0231(13) 0.0227(12) -0.0005(10) 0.0042(10) 0.0003(10)
C55 0.0273(14) 0.0315(15) 0.0214(12) -0.0017(11) -0.0008(10) -0.0012(11)
C56 0.0212(13) 0.0256(14) 0.0341(14) 0.0026(11) 0.0010(11) 0.0004(10)
C57 0.0189(12) 0.0254(14) 0.0339(14) 0.0002(11) 0.0067(10) 0.0035(10)
C58 0.0205(12) 0.0184(12) 0.0245(12) 0.0010(10) 0.0057(10) 0.0001(9)
C59 0.0271(14) 0.0451(18) 0.0228(13) -0.0102(12) 0.0030(11) 0.0003(12)
C60 0.0419(18) 0.087(3) 0.0190(14) -0.0010(15) 0.0068(13) 0.0069(18)
C61 0.0381(18) 0.054(2) 0.058(2) -0.0334(18) 0.0101(16) -0.0020(16)
C62 0.0202(13) 0.0473(18) 0.0367(16) -0.0017(13) -0.0036(11) 0.0034(12)
C63 0.050(2) 0.068(3) 0.113(4) 0.028(3) -0.017(2) 0.015(2)
C64A 0.022(6) 0.065(6) 0.073(9) -0.018(6) -0.007(7) 0.000(5)
C64B 0.032(2) 0.078(4) 0.068(4) -0.024(3) -0.018(3) 0.011(2)
C65 0.0176(12) 0.0288(14) 0.0303(13) -0.0057(11) 0.0084(10) 0.0024(10)
C66 0.0336(15) 0.0342(16) 0.0293(14) -0.0035(12) 0.0107(12) 0.0058(12)
C67 0.0346(16) 0.0279(15) 0.0426(17) -0.0077(13) 0.0124(13) 0.0020(12)
C68 0.0211(12) 0.0170(12) 0.0173(11) 0.0020(9) 0.0057(9) -0.0005(9)
C69 0.0252(13) 0.0203(13) 0.0266(13) 0.0047(10) 0.0087(10) 0.0035(10)
C70 0.0342(15) 0.0203(13) 0.0347(15) 0.0109(11) 0.0115(12) 0.0050(11)
C71 0.0331(14) 0.0274(14) 0.0255(13) 0.0078(11) 0.0121(11) -0.0008(11)
C72 0.0285(13) 0.0263(14) 0.0235(12) 0.0029(10) 0.0111(10) 0.0030(11)
C73 0.0215(12) 0.0201(12) 0.0205(12) 0.0025(10) 0.0051(9) 0.0004(10)
C74 0.0353(15) 0.0199(13) 0.0424(16) 0.0080(12) 0.0199(13) 0.0059(11)
C75 0.0415(18) 0.0367(18) 0.059(2) 0.0215(15) 0.0225(16) 0.0198(14)
C76 0.062(2) 0.0247(16) 0.062(2) 0.0004(15) 0.0343(18) 0.0059(15)
C77 0.0471(18) 0.0300(16) 0.0358(15) 0.0124(12) 0.0226(13) 0.0053(13)
C78 0.073(2) 0.043(2) 0.0329(16) 0.0106(14) 0.0180(16) 0.0013(17)
C79 0.061(2) 0.047(2) 0.0460(19) 0.0083(16) 0.0286(17) -0.0146(17)
C80 0.0272(13) 0.0190(12) 0.0262(13) 0.0028(10) 0.0138(10) 0.0022(10)
C81 0.057(2) 0.0277(16) 0.0393(16) -0.0039(13) 0.0257(15) 0.0024(14)
C82 0.0245(14) 0.0294(15) 0.0461(17) 0.0100(13) 0.0162(12) 0.0071(11)
Si7 0.0171(3) 0.0204(3) 0.0236(3) 0.0041(3) 0.0074(3) 0.0028(3)
Si8 0.0221(3) 0.0174(3) 0.0253(3) 0.0005(3) 0.0088(3) 0.0000(3)
Si9 0.0199(3) 0.0188(3) 0.0261(3) 0.0030(3) 0.0103(3) 0.0015(3)
Si10 0.0208(3) 0.0166(3) 0.0197(3) 0.0040(3) 0.0041(3) 0.0024(3)
Si11 0.0173(3) 0.0244(4) 0.0193(3) 0.0047(3) 0.0050(3) 0.0051(3)
Si12 0.0180(3) 0.0184(3) 0.0270(3) 0.0075(3) 0.0093(3) 0.0049(3)
O2 0.0577(14) 0.0261(11) 0.0514(13) -0.0020(10) 0.0152(11) 0.0087(10)
C83 0.0308(14) 0.0205(14) 0.0320(14) 0.0015(11) -0.0009(11) 0.0015(11)
C84 0.0243(13) 0.0271(15) 0.0382(16) 0.0127(12) -0.0003(11) -0.0003(11)
C85 0.0425(18) 0.0373(18) 0.0462(18) 0.0100(14) 0.0146(14) -0.0085(14)
C86 0.053(2) 0.061(2) 0.058(2) 0.0105(19) 0.0257(18) -0.0059(18)
C87 0.043(2) 0.062(3) 0.075(3) 0.028(2) 0.0226(19) -0.0038(18)
C88 0.0365(18) 0.0371(19) 0.085(3) 0.0284(19) 0.0082(18) -0.0080(15)
C89 0.0411(18) 0.0307(17) 0.061(2) 0.0121(15) 0.0025(16) -0.0028(14)
C90 0.0224(12) 0.0214(13) 0.0318(14) 0.0094(11) 0.0113(11) 0.0053(10)
C91 0.0222(13) 0.0211(13) 0.0413(15) 0.0065(11) 0.0126(11) 0.0049(10)
C92 0.0240(13) 0.0256(14) 0.0422(16) 0.0088(12) 0.0118(12) 0.0080(11)
C93 0.0340(15) 0.0205(13) 0.0346(15) 0.0084(11) 0.0104(12) 0.0075(11)
C94 0.0291(14) 0.0215(13) 0.0361(15) 0.0064(11) 0.0129(12) -0.0009(11)
C95 0.0248(13) 0.0239(14) 0.0282(13) 0.0092(11) 0.0079(10) 0.0023(10)
C96 0.0220(13) 0.0206(14) 0.065(2) 0.0108(13) 0.0181(13) 0.0080(11)
C97 0.0223(14) 0.0303(17) 0.087(3) 0.0047(16) 0.0182(16) 0.0049(12)
C98 0.0398(17) 0.0322(17) 0.075(2) 0.0136(16) 0.0370(17) 0.0092(14)
C99 0.0382(16) 0.0187(14) 0.0577(19) 0.0107(13) 0.0175(14) 0.0064(12)
C100 0.049(2) 0.0408(19) 0.059(2) 0.0243(16) 0.0215(17) 0.0195(15)
C101 0.068(2) 0.0300(18) 0.067(2) -0.0025(16) 0.024(2) 0.0118(16)
C102 0.0263(13) 0.0252(14) 0.0385(15) 0.0120(12) 0.0151(12) 0.0023(11)
C103 0.0379(18) 0.055(2) 0.067(2) 0.0299(18) 0.0314(17) 0.0102(16)
C104 0.0292(15) 0.0405(18) 0.054(2) 0.0070(15) 0.0099(14) -0.0023(13)
C105 0.0312(14) 0.0200(13) 0.0258(13) 0.0000(10) 0.0094(11) -0.0025(10)
C106 0.0389(16) 0.0220(14) 0.0355(15) -0.0033(11) 0.0179(12) -0.0002(12)
C107 0.0486(19) 0.0223(15) 0.0512(18) -0.0061(13) 0.0264(15) 0.0001(13)
C108 0.0501(19) 0.0236(15) 0.0441(17) -0.0102(13) 0.0207(15) -0.0071(13)
C109 0.0361(16) 0.0328(16) 0.0439(17) -0.0074(13) 0.0150(13) -0.0110(13)
C110 0.0340(15) 0.0258(14) 0.0350(15) -0.0034(12) 0.0119(12) -0.0056(12)
C111 0.0375(16) 0.0243(15) 0.0499(18) -0.0025(13) 0.0189(14) 0.0038(12)
C112 0.051(2) 0.0398(19) 0.062(2) -0.0013(17) 0.0121(17) 0.0172(16)
C113 0.054(2) 0.0368(18) 0.061(2) -0.0032(16) 0.0339(18) 0.0047(15)
C114 0.0492(19) 0.0266(16) 0.056(2) -0.0085(14) 0.0209(16) -0.0042(14)
C115 0.073(3) 0.0220(16) 0.067(2) 0.0045(15) 0.029(2) -0.0024(16)
C116 0.102(3) 0.052(2) 0.048(2) 0.0028(18) -0.002(2) -0.032(2)
C117 0.0250(14) 0.0268(15) 0.0510(18) 0.0011(13) 0.0062(13) -0.0061(11)
C118 0.0345(17) 0.0346(18) 0.081(3) -0.0020(17) 0.0250(17) -0.0005(14)
C119 0.0421(19) 0.047(2) 0.074(3) 0.0011(19) -0.0115(18) -0.0065(16)
C120 0.0232(12) 0.0211(13) 0.0226(12) -0.0005(10) 0.0049(10) -0.0017(10)
C121 0.0317(14) 0.0284(15) 0.0281(14) -0.0008(11) 0.0097(11) -0.0008(11)
C122 0.0413(17) 0.0360(17) 0.0295(14) 0.0045(12) 0.0144(13) -0.0009(13)
C123 0.0421(17) 0.0341(17) 0.0338(15) 0.0093(13) 0.0097(13) 0.0016(13)
C124 0.0380(16) 0.0296(15) 0.0360(15) 0.0056(12) 0.0084(13) 0.0097(13)
C125 0.0236(13) 0.0247(14) 0.0253(13) 0.0001(10) 0.0024(10) -0.0018(10)
C126 0.059(2) 0.0391(18) 0.0370(16) 0.0038(14) 0.0264(15) 0.0145(15)
C127 0.139(5) 0.057(3) 0.051(2) -0.013(2) 0.027(3) 0.028(3)
C128 0.061(2) 0.070(3) 0.092(3) 0.030(2) 0.051(2) 0.028(2)
C129 0.067(2) 0.044(2) 0.0455(18) 0.0195(15) 0.0195(16) 0.0135(16)
C1A0 0.071(4) 0.081(5) 0.054(4) 0.034(3) 0.018(3) 0.006(4)
C1A1 0.063(4) 0.048(4) 0.089(5) 0.034(4) 0.024(4) 0.000(3)
C1B0 0.048(4) 0.078(6) 0.059(4) 0.040(4) 0.019(3) 0.010(3)
C1B1 0.061(4) 0.078(5) 0.079(5) 0.048(4) 0.030(4) 0.013(4)
C132 0.0248(13) 0.0303(15) 0.0261(13) 0.0031(11) 0.0044(11) 0.0067(11)
C133 0.0253(14) 0.0390(17) 0.0412(16) 0.0053(13) 0.0046(12) 0.0067(12)
C134 0.0368(16) 0.0401(18) 0.0341(16) -0.0035(13) 0.0013(13) 0.0121(13)
C135 0.0183(12) 0.0405(16) 0.0181(12) 0.0005(11) 0.0013(9) 0.0126(11)
C136 0.0222(13) 0.0532(19) 0.0210(13) 0.0065(12) 0.0041(10) 0.0127(12)
C137 0.0237(14) 0.089(3) 0.0230(14) -0.0017(16) 0.0083(11) 0.0147(16)
C138 0.0271(16) 0.095(3) 0.0410(18) -0.0326(19) 0.0026(14) 0.0155(18)
C139 0.0285(16) 0.068(2) 0.0475(19) -0.0301(17) 0.0027(14) 0.0086(16)
C140 0.0228(13) 0.0454(18) 0.0317(15) -0.0099(13) -0.0010(11) 0.0111(12)
C141 0.0275(14) 0.0510(19) 0.0263(14) 0.0132(13) 0.0162(11) 0.0131(13)
C142 0.0270(14) 0.0416(18) 0.0471(17) 0.0079(14) 0.0179(13) 0.0095(13)
C143 0.050(2) 0.090(3) 0.0421(19) 0.0336(19) 0.0259(16) 0.023(2)
C1A4 0.049(3) 0.042(4) 0.037(3) -0.007(3) 0.022(3) 0.002(3)
C1A5 0.052(4) 0.042(4) 0.043(3) -0.004(3) 0.028(3) 0.003(3)
C1B4 0.038(2) 0.047(4) 0.039(2) -0.020(3) 0.017(2) -0.006(2)
C1B5 0.044(3) 0.054(4) 0.047(3) -0.016(3) 0.023(2) 0.002(3)
C146 0.086(3) 0.141(5) 0.0307(18) -0.014(2) 0.0154(18) 0.043(3)
C147 0.0308(15) 0.0366(17) 0.0437(17) -0.0149(14) 0.0069(13) 0.0020(13)
C148 0.051(2) 0.042(2) 0.069(2) -0.0163(18) 0.0074(18) 0.0065(16)
C149 0.0329(17) 0.057(2) 0.054(2) -0.0225(17) 0.0069(15) -0.0024(15)
C150 0.0196(12) 0.0284(14) 0.0228(12) 0.0053(10) 0.0067(10) 0.0084(10)
C151 0.0245(14) 0.0478(18) 0.0255(13) 0.0087(12) 0.0071(11) 0.0102(12)
C152 0.0288(15) 0.059(2) 0.0243(14) 0.0120(14) 0.0024(11) 0.0112(14)
C153 0.0208(13) 0.0463(18) 0.0346(15) 0.0026(13) 0.0030(11) 0.0058(12)
C154 0.0219(13) 0.0337(15) 0.0333(14) 0.0048(12) 0.0075(11) 0.0019(11)
C155 0.0208(12) 0.0238(13) 0.0275(13) 0.0020(10) 0.0050(10) 0.0040(10)
C156 0.0253(14) 0.067(2) 0.0272(14) 0.0211(14) 0.0076(11) 0.0149(14)
C157 0.0338(17) 0.076(3) 0.0429(18) 0.0323(18) 0.0172(14) 0.0146(16)
C158 0.0386(18) 0.098(3) 0.0284(16) 0.0199(18) 0.0118(14) 0.0247(19)
C159 0.0209(14) 0.064(2) 0.0389(16) 0.0077(15) -0.0004(12) 0.0051(14)
C1A7 0.021(2) 0.074(4) 0.062(5) 0.015(3) -0.009(3) 0.010(2)
C1A6 0.041(3) 0.114(6) 0.059(4) -0.022(4) -0.007(3) 0.006(4)
C1B7 0.037(5) 0.096(5) 0.070(7) 0.022(5) -0.008(6) 0.010(4)
C1B6 0.035(5) 0.105(7) 0.067(7) -0.026(6) 0.004(6) 0.012(6)
C162 0.0196(12) 0.0306(15) 0.0283(13) 0.0056(11) 0.0065(10) -0.0003(10)
C163 0.0373(16) 0.0330(16) 0.0330(15) 0.0023(12) 0.0146(12) -0.0049(12)
C164 0.0345(15) 0.0283(15) 0.0421(17) 0.0055(13) 0.0095(13) -0.0024(12)

loop_
_atom_type_symbol
_atom_type_description
_atom_type_scat_dispersion_real
_atom_type_scat_dispersion_imag
_atom_type_scat_source
C C 0.0033 0.0016 'International Tables Vol C Tables 4.2.6.8 and 6.1.1.4'
H H 0.0000 0.0000 'International Tables Vol C Tables 4.2.6.8 and 6.1.1.4'
O O 0.0106 0.0060 'International Tables Vol C Tables 4.2.6.8 and 6.1.1.4'
Si Si 0.0817 0.0704 'International Tables Vol C Tables 4.2.6.8 and 6.1.1.4'

loop_
_geom_angle_atom_site_label_1
_geom_angle_atom_site_label_2
_geom_angle_atom_site_label_3
_geom_angle
Si4 Si1 Si6 76.11(3)
Si4 Si1 Si2 95.76(3)
Si6 Si1 Si2 100.21(3)
Si4 Si1 Si3 55.82(3)
Si6 Si1 Si3 55.94(2)
Si2 Si1 Si3 55.67(2)
C38 Si2 C23 111.88(10)
C38 Si2 Si3 116.96(8)
C23 Si2 Si3 119.28(8)
C38 Si2 Si1 123.92(8)
C23 Si2 Si1 110.66(8)
Si3 Si2 Si1 68.01(3)
Si4 Si3 Si6 75.37(3)
Si4 Si3 Si2 95.53(3)
Si6 Si3 Si2 100.40(3)
Si4 Si3 Si1 54.86(3)
Si6 Si3 Si1 55.52(2)
Si2 Si3 Si1 56.32(3)
C1 Si4 Si1 132.97(9)
C1 Si4 Si5 118.74(9)
Si1 Si4 Si5 95.95(3)
C1 Si4 Si3 133.18(9)
Si1 Si4 Si3 69.31(3)
Si5 Si4 Si3 92.43(3)
C53 Si5 C68 107.03(10)
C53 Si5 Si4 124.74(8)
C68 Si5 Si4 111.13(8)
C53 Si5 Si6 111.08(8)
C68 Si5 Si6 126.44(8)
Si4 Si5 Si6 75.20(3)
C8 Si6 Si1 120.38(8)
C8 Si6 Si3 134.35(8)
Si1 Si6 Si3 68.54(3)
C8 Si6 Si5 128.82(7)
Si1 Si6 Si5 94.25(3)
Si3 Si6 Si5 91.22(3)
O1 C1 C2 120.1(3)
O1 C1 Si4 116.7(2)
C2 C1 Si4 122.6(2)
C7 C2 C3 119.6(3)
C7 C2 C1 121.5(3)
C3 C2 C1 119.0(3)
C4 C3 C2 119.9(4)
C4 C3 H3 120.0
C2 C3 H3 120.0
C3 C4 C5 119.4(4)
C3 C4 H4 120.3
C5 C4 H4 120.3
C6 C5 C4 120.4(4)
C6 C5 H5 119.8
C4 C5 H5 119.8
C7 C6 C5 120.9(5)
C7 C6 H6 119.6
C5 C6 H6 119.6
C6 C7 C2 119.8(4)
C6 C7 H7 120.1
C2 C7 H7 120.1
C13 C8 C9 118.5(2)
C13 C8 Si6 123.31(17)
C9 C8 Si6 118.08(18)
C10 C9 C8 119.3(2)
C10 C9 C14 117.3(2)
C8 C9 C14 123.3(2)
C11 C10 C9 122.4(2)
C11 C10 H10 118.8
C9 C10 H10 118.8
C12 C11 C10 117.8(2)
C12 C11 C17 121.0(2)
C10 C11 C17 121.2(2)
C11 C12 C13 122.3(2)
C11 C12 H12 118.9
C13 C12 H12 118.9
C12 C13 C8 119.6(2)
C12 C13 C20 118.0(2)
C8 C13 C20 122.4(2)
C9 C14 C16 110.4(2)
C9 C14 C15 113.1(2)
C16 C14 C15 109.7(2)
C9 C14 H14 107.8
C16 C14 H14 107.8
C15 C14 H14 107.8
C14 C15 H15A 109.5
C14 C15 H15B 109.5
H15A C15 H15B 109.5
C14 C15 H15C 109.5
H15A C15 H15C 109.5
H15B C15 H15C 109.5
C14 C16 H16A 109.5
C14 C16 H16B 109.5
H16A C16 H16B 109.5
C14 C16 H16C 109.5
H16A C16 H16C 109.5
H16B C16 H16C 109.5
C11 C17 C19 111.0(3)
C11 C17 C18 111.9(2)
C19 C17 C18 110.5(3)
C11 C17 H17 107.8
C19 C17 H17 107.8
C18 C17 H17 107.8
C17 C18 H18A 109.5
C17 C18 H18B 109.5
H18A C18 H18B 109.5
C17 C18 H18C 109.5
H18A C18 H18C 109.5
H18B C18 H18C 109.5
C17 C19 H19A 109.5
C17 C19 H19B 109.5
H19A C19 H19B 109.5
C17 C19 H19C 109.5
H19A C19 H19C 109.5
H19B C19 H19C 109.5
C13 C20 C21 111.5(2)
C13 C20 C22 112.2(2)
C21 C20 C22 110.5(2)
C13 C20 H20 107.5
C21 C20 H20 107.5
C22 C20 H20 107.5
C20 C21 H21A 109.5
C20 C21 H21B 109.5
H21A C21 H21B 109.5
C20 C21 H21C 109.5
H21A C21 H21C 109.5
H21B C21 H21C 109.5
C20 C22 H22A 109.5
C20 C22 H22B 109.5
H22A C22 H22B 109.5
C20 C22 H22C 109.5
H22A C22 H22C 109.5
H22B C22 H22C 109.5
C24 C23 C28 117.2(2)
C24 C23 Si2 116.19(18)
C28 C23 Si2 126.53(18)
C25 C24 C23 120.9(2)
C25 C24 C29 116.4(2)
C23 C24 C29 122.7(2)
C26 C25 C24 122.1(2)
C26 C25 H25 118.9
C24 C25 H25 118.9
C27 C26 C25 116.9(2)
C27 C26 C32 121.4(3)
C25 C26 C32 121.6(3)
C26 C27 C28 123.6(2)
C26 C27 H27 118.2
C28 C27 H27 118.2
C27 C28 C23 119.2(2)
C27 C28 C35 115.2(2)
C23 C28 C35 125.6(2)
C24 C29 C31A 115.6(9)
C24 C29 C30 110.2(3)
C31A C29 C30 103.3(12)
C24 C29 C31B 107.7(10)
C30 C29 C31B 121.9(12)
C24 C29 H29A 109.2
C31A C29 H29A 109.2
C30 C29 H29A 109.2
C24 C29 H29B 105.3
C30 C29 H29B 105.3
C31B C29 H29B 105.3
C29 C30 H30A 109.5
C29 C30 H30B 109.5
H30A C30 H30B 109.5
C29 C30 H30C 109.5
H30A C30 H30C 109.5
H30B C30 H30C 109.5
C29 C31A H31A 109.5
C29 C31A H31B 109.5
H31A C31A H31B 109.5
C29 C31A H31C 109.5
H31A C31A H31C 109.5
H31B C31A H31C 109.5
C29 C31B H31D 109.5
C29 C31B H31E 109.5
H31D C31B H31E 109.5
C29 C31B H31F 109.5
H31D C31B H31F 109.5
H31E C31B H31F 109.5
C34 C32 C26 109.9(3)
C34 C32 C33 110.4(3)
C26 C32 C33 113.3(3)
C34 C32 H32 107.7
C26 C32 H32 107.7
C33 C32 H32 107.7
C32 C33 H33A 109.5
C32 C33 H33B 109.5
H33A C33 H33B 109.5
C32 C33 H33C 109.5
H33A C33 H33C 109.5
H33B C33 H33C 109.5
C32 C34 H34A 109.5
C32 C34 H34B 109.5
H34A C34 H34B 109.5
C32 C34 H34C 109.5
H34A C34 H34C 109.5
H34B C34 H34C 109.5
C28 C35 C37 112.6(2)
C28 C35 C36 110.5(2)
C37 C35 C36 109.0(2)
C28 C35 H35 108.2
C37 C35 H35 108.2
C36 C35 H35 108.2
C35 C36 H36A 109.5
C35 C36 H36B 109.5
H36A C36 H36B 109.5
C35 C36 H36C 109.5
H36A C36 H36C 109.5
H36B C36 H36C 109.5
C35 C37 H37A 109.5
C35 C37 H37B 109.5
H37A C37 H37B 109.5
C35 C37 H37C 109.5
H37A C37 H37C 109.5
H37B C37 H37C 109.5
C43 C38 C39 117.2(2)
C43 C38 Si2 116.78(18)
C39 C38 Si2 126.00(18)
C40 C39 C38 119.5(2)
C40 C39 C44 115.0(2)
C38 C39 C44 125.5(2)
C41 C40 C39 123.0(2)
C41 C40 H40 118.5
C39 C40 H40 118.5
C40 C41 C42 117.2(3)
C40 C41 C47 121.4(3)
C42 C41 C47 121.4(3)
C41 C42 C43 122.5(3)
C41 C42 H42 118.7
C43 C42 H42 118.7
C42 C43 C38 120.6(2)
C42 C43 C50 116.6(2)
C38 C43 C50 122.8(2)
C39 C44 C45 112.9(2)
C39 C44 C46 111.0(3)
C45 C44 C46 107.9(2)
C39 C44 H44 108.3
C45 C44 H44 108.3
C46 C44 H44 108.3
C44 C45 H45A 109.5
C44 C45 H45B 109.5
H45A C45 H45B 109.5
C44 C45 H45C 109.5
H45A C45 H45C 109.5
H45B C45 H45C 109.5
C44 C46 H46A 109.5
C44 C46 H46B 109.5
H46A C46 H46B 109.5
C44 C46 H46C 109.5
H46A C46 H46C 109.5
H46B C46 H46C 109.5
C49 C47 C48 111.5(4)
C49 C47 C41 111.4(3)
C48 C47 C41 110.8(3)
C49 C47 H47 107.6
C48 C47 H47 107.6
C41 C47 H47 107.6
C47 C48 H48A 109.5
C47 C48 H48B 109.5
H48A C48 H48B 109.5
C47 C48 H48C 109.5
H48A C48 H48C 109.5
H48B C48 H48C 109.5
C47 C49 H49A 109.5
C47 C49 H49B 109.5
H49A C49 H49B 109.5
C47 C49 H49C 109.5
H49A C49 H49C 109.5
H49B C49 H49C 109.5
C51 C50 C52 111.6(3)
C51 C50 C43 111.4(2)
C52 C50 C43 111.1(2)
C51 C50 H50 107.5
C52 C50 H50 107.5
C43 C50 H50 107.5
C50 C51 H51A 109.5
C50 C51 H51B 109.5
H51A C51 H51B 109.5
C50 C51 H51C 109.5
H51A C51 H51C 109.5
H51B C51 H51C 109.5
C50 C52 H52A 109.5
C50 C52 H52B 109.5
H52A C52 H52B 109.5
C50 C52 H52C 109.5
H52A C52 H52C 109.5
H52B C52 H52C 109.5
C54 C53 C58 118.1(2)
C54 C53 Si5 117.20(18)
C58 C53 Si5 124.63(17)
C55 C54 C53 120.2(2)
C55 C54 C59 116.9(2)
C53 C54 C59 122.9(2)
C56 C55 C54 122.0(2)
C56 C55 H55 119.0
C54 C55 H55 119.0
C57 C56 C55 117.6(2)
C57 C56 C62 119.7(2)
C55 C56 C62 122.7(2)
C56 C57 C58 123.2(2)
C56 C57 H57 118.4
C58 C57 H57 118.4
C57 C58 C53 118.9(2)
C57 C58 C65 117.2(2)
C53 C58 C65 124.0(2)
C54 C59 C60 110.1(3)
C54 C59 C61 113.2(2)
C60 C59 C61 110.8(3)
C54 C59 H59 107.5
C60 C59 H59 107.5
C61 C59 H59 107.5
C59 C60 H60A 109.5
C59 C60 H60B 109.5
H60A C60 H60B 109.5
C59 C60 H60C 109.5
H60A C60 H60C 109.5
H60B C60 H60C 109.5
C59 C61 H61A 109.5
C59 C61 H61B 109.5
H61A C61 H61B 109.5
C59 C61 H61C 109.5
H61A C61 H61C 109.5
H61B C61 H61C 109.5
C64B C62 C63 106.9(5)
C64A C62 C63 135.8(11)
C64B C62 C56 115.0(3)
C64A C62 C56 108.7(8)
C63 C62 C56 109.8(3)
C64A C62 H62A 97.7
C63 C62 H62A 97.7
C56 C62 H62A 97.7
C64B C62 H62B 108.3
C63 C62 H62B 108.3
C56 C62 H62B 108.3
C62 C63 H63A 109.5
C62 C63 H63B 109.5
H63A C63 H63B 109.5
C62 C63 H63C 109.5
H63A C63 H63C 109.5
H63B C63 H63C 109.5
C62 C64A H64A 109.5
C62 C64A H64B 109.5
H64A C64A H64B 109.5
C62 C64A H64C 109.5
H64A C64A H64C 109.5
H64B C64A H64C 109.5
C62 C64B H64D 109.5
C62 C64B H64E 109.5
H64D C64B H64E 109.5
C62 C64B H64F 109.5
H64D C64B H64F 109.5
H64E C64B H64F 109.5
C58 C65 C66 111.0(2)
C58 C65 C67 113.2(2)
C66 C65 C67 110.5(2)
C58 C65 H65 107.3
C66 C65 H65 107.3
C67 C65 H65 107.3
C65 C66 H66A 109.5
C65 C66 H66B 109.5
H66A C66 H66B 109.5
C65 C66 H66C 109.5
H66A C66 H66C 109.5
H66B C66 H66C 109.5
C65 C67 H67A 109.5
C65 C67 H67B 109.5
H67A C67 H67B 109.5
C65 C67 H67C 109.5
H67A C67 H67C 109.5
H67B C67 H67C 109.5
C73 C68 C69 117.4(2)
C73 C68 Si5 124.83(18)
C69 C68 Si5 117.66(18)
C70 C69 C68 119.9(2)
C70 C69 C74 116.5(2)
C68 C69 C74 123.5(2)
C71 C70 C69 122.6(2)
C71 C70 H70 118.7
C69 C70 H70 118.7
C72 C71 C70 117.4(2)
C72 C71 C77 120.7(2)
C70 C71 C77 121.9(2)
C71 C72 C73 122.6(2)
C71 C72 H72 118.7
C73 C72 H72 118.7
C72 C73 C68 120.1(2)
C72 C73 C80 116.0(2)
C68 C73 C80 124.0(2)
C69 C74 C76 112.4(2)
C69 C74 C75 110.9(2)
C76 C74 C75 108.4(2)
C69 C74 H74 108.3
C76 C74 H74 108.3
C75 C74 H74 108.3
C74 C75 H75A 109.5
C74 C75 H75B 109.5
H75A C75 H75B 109.5
C74 C75 H75C 109.5
H75A C75 H75C 109.5
H75B C75 H75C 109.5
C74 C76 H76A 109.5
C74 C76 H76B 109.5
H76A C76 H76B 109.5
C74 C76 H76C 109.5
H76A C76 H76C 109.5
H76B C76 H76C 109.5
C79 C77 C71 111.8(2)
C79 C77 C78 112.0(3)
C71 C77 C78 110.6(3)
C79 C77 H77 107.4
C71 C77 H77 107.4
C78 C77 H77 107.4
C77 C78 H78A 109.5
C77 C78 H78B 109.5
H78A C78 H78B 109.5
C77 C78 H78C 109.5
H78A C78 H78C 109.5
H78B C78 H78C 109.5
C77 C79 H79A 109.5
C77 C79 H79B 109.5
H79A C79 H79B 109.5
C77 C79 H79C 109.5
H79A C79 H79C 109.5
H79B C79 H79C 109.5
C73 C80 C82 110.1(2)
C73 C80 C81 112.8(2)
C82 C80 C81 110.4(2)
C73 C80 H80 107.8
C82 C80 H80 107.8
C81 C80 H80 107.8
C80 C81 H81A 109.5
C80 C81 H81B 109.5
H81A C81 H81B 109.5
C80 C81 H81C 109.5
H81A C81 H81C 109.5
H81B C81 H81C 109.5
C80 C82 H82A 109.5
C80 C82 H82B 109.5
H82A C82 H82B 109.5
C80 C82 H82C 109.5
H82A C82 H82C 109.5
H82B C82 H82C 109.5
Si10 Si7 Si8 95.50(3)
Si10 Si7 Si12 75.59(3)
Si8 Si7 Si12 100.17(3)
Si10 Si7 Si9 54.91(3)
Si8 Si7 Si9 56.31(3)
Si12 Si7 Si9 55.41(3)
C105 Si8 C120 117.81(11)
C105 Si8 Si7 114.07(8)
C120 Si8 Si7 116.55(8)
C105 Si8 Si9 121.38(9)
C120 Si8 Si9 109.51(8)
Si7 Si8 Si9 68.07(3)
Si10 Si9 Si12 76.41(3)
Si10 Si9 Si8 95.72(3)
Si12 Si9 Si8 100.06(3)
Si10 Si9 Si7 55.89(3)
Si12 Si9 Si7 55.96(3)
Si8 Si9 Si7 55.62(3)
C83 Si10 Si9 131.61(9)
C83 Si10 Si7 132.62(9)
Si9 Si10 Si7 69.21(3)
C83 Si10 Si11 120.79(9)
Si9 Si10 Si11 95.92(3)
Si7 Si10 Si11 91.67(3)
C150 Si11 C135 107.71(11)
C150 Si11 Si10 124.98(8)
C135 Si11 Si10 111.10(8)
C150 Si11 Si12 110.79(9)
C135 Si11 Si12 125.46(9)
Si10 Si11 Si12 75.28(3)
C90 Si12 Si9 119.99(9)
C90 Si12 Si7 134.69(9)
Si9 Si12 Si7 68.63(3)
C90 Si12 Si11 128.91(9)
Si9 Si12 Si11 94.62(3)
Si7 Si12 Si11 90.77(3)
O2 C83 C84 120.7(3)
O2 C83 Si10 117.4(2)
C84 C83 Si10 121.5(2)
C85 C84 C89 119.2(3)
C85 C84 C83 121.6(3)
C89 C84 C83 119.2(3)
C86 C85 C84 120.7(3)
C86 C85 H85 119.7
C84 C85 H85 119.7
C87 C86 C85 120.1(4)
C87 C86 H86 119.9
C85 C86 H86 119.9
C86 C87 C88 120.1(3)
C86 C87 H87 119.9
C88 C87 H87 119.9
C87 C88 C89 120.2(3)
C87 C88 H88 119.9
C89 C88 H88 119.9
C88 C89 C84 119.6(4)
C88 C89 H89 120.2
C84 C89 H89 120.2
C95 C90 C91 118.7(2)
C95 C90 Si12 123.79(19)
C91 C90 Si12 117.43(19)
C92 C91 C90 118.9(2)
C92 C91 C96 117.5(2)
C90 C91 C96 123.5(2)
C93 C92 C91 122.6(2)
C93 C92 H92 118.7
C91 C92 H92 118.7
C94 C93 C92 117.8(2)
C94 C93 C99 121.2(3)
C92 C93 C99 121.1(2)
C93 C94 C95 122.4(2)
C93 C94 H94 118.8
C95 C94 H94 118.8
C94 C95 C90 119.5(2)
C94 C95 C102 118.0(2)
C90 C95 C102 122.4(2)
C91 C96 C97 112.9(2)
C91 C96 C98 111.7(3)
C97 C96 C98 108.9(2)
C91 C96 H96 107.7
C97 C96 H96 107.7
C98 C96 H96 107.7
C96 C97 H97A 109.5
C96 C97 H97B 109.5
H97A C97 H97B 109.5
C96 C97 H97C 109.5
H97A C97 H97C 109.5
H97B C97 H97C 109.5
C96 C98 H98A 109.5
C96 C98 H98B 109.5
H98A C98 H98B 109.5
C96 C98 H98C 109.5
H98A C98 H98C 109.5
H98B C98 H98C 109.5
C93 C99 C101 111.4(3)
C93 C99 C100 110.6(3)
C101 C99 C100 111.4(3)
C93 C99 H99 107.7
C101 C99 H99 107.7
C100 C99 H99 107.7
C99 C100 H10A 109.5
C99 C100 H10B 109.5
H10A C100 H10B 109.5
C99 C100 H10C 109.5
H10A C100 H10C 109.5
H10B C100 H10C 109.5
C99 C101 H10D 109.5
C99 C101 H10E 109.5
H10D C101 H10E 109.5
C99 C101 H10F 109.5
H10D C101 H10F 109.5
H10E C101 H10F 109.5
C95 C102 C104 111.1(2)
C95 C102 C103 112.8(2)
C104 C102 C103 109.6(3)
C95 C102 H102 107.7
C104 C102 H102 107.7
C103 C102 H102 107.7
C102 C103 H10G 109.5
C102 C103 H10H 109.5
H10G C103 H10H 109.5
C102 C103 H10I 109.5
H10G C103 H10I 109.5
H10H C103 H10I 109.5
C102 C104 H10J 109.5
C102 C104 H10K 109.5
H10J C104 H10K 109.5
C102 C104 H10L 109.5
H10J C104 H10L 109.5
H10K C104 H10L 109.5
C110 C105 C106 117.4(2)
C110 C105 Si8 116.3(2)
C106 C105 Si8 125.7(2)
C107 C106 C105 119.8(3)
C107 C106 C111 114.6(2)
C105 C106 C111 125.6(2)
C108 C107 C106 122.8(3)
C108 C107 H107 118.6
C106 C107 H107 118.6
C107 C108 C109 117.7(3)
C107 C108 C114 120.7(3)
C109 C108 C114 121.6(3)
C110 C109 C108 121.9(3)
C110 C109 H109 119.0
C108 C109 H109 119.0
C109 C110 C105 120.1(3)
C109 C110 C117 116.9(3)
C105 C110 C117 123.0(2)
C106 C111 C113 110.9(3)
C106 C111 C112 111.6(3)
C113 C111 C112 109.5(3)
C106 C111 H111 108.3
C113 C111 H111 108.3
C112 C111 H111 108.3
C111 C112 H11A 109.5
C111 C112 H11B 109.5
H11A C112 H11B 109.5
C111 C112 H11C 109.5
H11A C112 H11C 109.5
H11B C112 H11C 109.5
C111 C113 H11D 109.5
C111 C113 H11E 109.5
H11D C113 H11E 109.5
C111 C113 H11F 109.5
H11D C113 H11F 109.5
H11E C113 H11F 109.5
C116 C114 C115 112.1(3)
C116 C114 C108 110.9(3)
C115 C114 C108 112.8(3)
C116 C114 H114 106.9
C115 C114 H114 106.9
C108 C114 H114 106.9
C114 C115 H11G 109.5
C114 C115 H11H 109.5
H11G C115 H11H 109.5
C114 C115 H11I 109.5
H11G C115 H11I 109.5
H11H C115 H11I 109.5
C114 C116 H11J 109.5
C114 C116 H11K 109.5
H11J C116 H11K 109.5
C114 C116 H11L 109.5
H11J C116 H11L 109.5
H11K C116 H11L 109.5
C110 C117 C119 110.5(3)
C110 C117 C118 112.5(3)
C119 C117 C118 111.1(3)
C110 C117 H117 107.5
C119 C117 H117 107.5
C118 C117 H117 107.5
C117 C118 H11M 109.5
C117 C118 H11N 109.5
H11M C118 H11N 109.5
C117 C118 H11O 109.5
H11M C118 H11O 109.5
H11N C118 H11O 109.5
C117 C119 H11P 109.5
C117 C119 H11Q 109.5
H11P C119 H11Q 109.5
C117 C119 H11R 109.5
H11P C119 H11R 109.5
H11Q C119 H11R 109.5
C121 C120 C125 117.7(2)
C121 C120 Si8 116.76(19)
C125 C120 Si8 125.20(19)
C122 C121 C120 120.4(3)
C122 C121 C126 116.8(2)
C120 C121 C126 122.8(2)
C123 C122 C121 122.1(3)
C123 C122 H122 118.9
C121 C122 H122 118.9
C122 C123 C124 117.4(3)
C122 C123 C129 121.3(3)
C124 C123 C129 121.3(3)
C123 C124 C125 123.3(3)
C123 C124 H124 118.3
C125 C124 H124 118.3
C124 C125 C120 119.0(2)
C124 C125 C132 115.6(2)
C120 C125 C132 125.3(2)
C127 C126 C121 110.7(3)
C127 C126 C128 111.1(3)
C121 C126 C128 112.3(3)
C127 C126 H126 107.5
C121 C126 H126 107.5
C128 C126 H126 107.5
C126 C127 H12A 109.5
C126 C127 H12B 109.5
H12A C127 H12B 109.5
C126 C127 H12C 109.5
H12A C127 H12C 109.5
H12B C127 H12C 109.5
C126 C128 H12D 109.5
C126 C128 H12E 109.5
H12D C128 H12E 109.5
C126 C128 H12F 109.5
H12D C128 H12F 109.5
H12E C128 H12F 109.5
C1A1 C129 C1A0 120.7(6)
C1A1 C129 C123 113.5(4)
C1B0 C129 C123 117.4(4)
C1A0 C129 C123 109.0(4)
C1B0 C129 C1B1 110.9(5)
C123 C129 C1B1 114.1(4)
C1A1 C129 H2A7 103.9
C1A0 C129 H2A7 103.9
C123 C129 H2A7 103.9
C1B0 C129 H2B7 104.2
C123 C129 H2B7 104.2
C1B1 C129 H2B7 104.2
C129 C1A0 H1A1 109.5
C129 C1A0 H1A2 109.5
H1A1 C1A0 H1A2 109.5
C129 C1A0 H1A3 109.5
H1A1 C1A0 H1A3 109.5
H1A2 C1A0 H1A3 109.5
C129 C1A1 H1A4 109.5
C129 C1A1 H1A5 109.5
H1A4 C1A1 H1A5 109.5
C129 C1A1 H1A6 109.5
H1A4 C1A1 H1A6 109.5
H1A5 C1A1 H1A6 109.5
C129 C1B0 H1B1 109.5
C129 C1B0 H1B2 109.5
H1B1 C1B0 H1B2 109.5
C129 C1B0 H1B3 109.5
H1B1 C1B0 H1B3 109.5
H1B2 C1B0 H1B3 109.5
C129 C1B1 H1B4 109.5
C129 C1B1 H1B5 109.5
H1B4 C1B1 H1B5 109.5
C129 C1B1 H1B6 109.5
H1B4 C1B1 H1B6 109.5
H1B5 C1B1 H1B6 109.5
C125 C132 C134 112.9(2)
C125 C132 C133 110.4(2)
C134 C132 C133 108.9(2)
C125 C132 H132 108.1
C134 C132 H132 108.1
C133 C132 H132 108.1
C132 C133 H13A 109.5
C132 C133 H13B 109.5
H13A C133 H13B 109.5
C132 C133 H13C 109.5
H13A C133 H13C 109.5
H13B C133 H13C 109.5
C132 C134 H13D 109.5
C132 C134 H13E 109.5
H13D C134 H13E 109.5
C132 C134 H13F 109.5
H13D C134 H13F 109.5
H13E C134 H13F 109.5
C140 C135 C136 117.4(2)
C140 C135 Si11 117.7(2)
C136 C135 Si11 124.8(2)
C137 C136 C135 119.2(3)
C137 C136 C141 116.8(3)
C135 C136 C141 124.0(2)
C138 C137 C136 122.9(3)
C138 C137 H137 118.5
C136 C137 H137 118.5
C139 C138 C137 117.5(3)
C139 C138 C1B4 112.9(4)
C137 C138 C1B4 129.6(4)
C139 C138 C1A4 136.3(5)
C137 C138 C1A4 106.0(5)
C138 C139 C140 122.6(3)
C138 C139 H139 118.7
C140 C139 H139 118.7
C139 C140 C135 120.4(3)
C139 C140 C147 115.8(3)
C135 C140 C147 123.8(3)
C136 C141 C142 111.0(2)
C136 C141 C143 113.4(3)
C142 C141 C143 109.8(3)
C136 C141 H141 107.5
C142 C141 H141 107.5
C143 C141 H141 107.5
C141 C142 H14A 109.5
C141 C142 H14B 109.5
H14A C142 H14B 109.5
C141 C142 H14C 109.5
H14A C142 H14C 109.5
H14B C142 H14C 109.5
C141 C143 H14D 109.5
C141 C143 H14E 109.5
H14D C143 H14E 109.5
C141 C143 H14F 109.5
H14D C143 H14F 109.5
H14E C143 H14F 109.5
C146 C1A4 C1A5 111.3(7)
C146 C1A4 C138 109.8(6)
C1A5 C1A4 C138 104.0(7)
C146 C1A4 H1A7 110.5
C1A5 C1A4 H1A7 110.5
C138 C1A4 H1A7 110.5
C1A4 C1A5 H1A8 109.5
C1A4 C1A5 H1A9 109.5
H1A8 C1A5 H1A9 109.5
C1A4 C1A5 H1AX 109.5
H1A8 C1A5 H1AX 109.5
H1A9 C1A5 H1AX 109.5
C146 C1B4 C1B5 119.8(5)
C146 C1B4 C138 108.2(5)
C1B5 C1B4 C138 109.8(5)
C146 C1B4 H1B7 106.1
C1B5 C1B4 H1B7 106.1
C138 C1B4 H1B7 106.1
C1B4 C1B5 H1B8 109.5
C1B4 C1B5 H1B9 109.5
H1B8 C1B5 H1B9 109.5
C1B4 C1B5 H1BX 109.5
H1B8 C1B5 H1BX 109.5
H1B9 C1B5 H1BX 109.5
C1A4 C146 H14G 109.5
C1A4 C146 H14H 109.5
H14G C146 H14H 109.5
C1A4 C146 H14I 109.5
H14G C146 H14I 109.5
H14H C146 H14I 109.5
C1B4 C146 H14J 109.5
C1B4 C146 H14K 109.5
H14J C146 H14K 109.5
C1B4 C146 H14L 109.5
H14J C146 H14L 109.5
H14K C146 H14L 109.5
C140 C147 C148 112.4(3)
C140 C147 C149 110.8(3)
C148 C147 C149 109.6(3)
C140 C147 H147 108.0
C148 C147 H147 108.0
C149 C147 H147 108.0
C147 C148 H14M 109.5
C147 C148 H14N 109.5
H14M C148 H14N 109.5
C147 C148 H14O 109.5
H14M C148 H14O 109.5
H14N C148 H14O 109.5
C147 C149 H14P 109.5
C147 C149 H14Q 109.5
H14P C149 H14Q 109.5
C147 C149 H14R 109.5
H14P C149 H14R 109.5
H14Q C149 H14R 109.5
C155 C150 C151 118.0(2)
C155 C150 Si11 125.01(18)
C151 C150 Si11 117.03(19)
C152 C151 C150 119.9(3)
C152 C151 C156 116.8(2)
C150 C151 C156 123.3(2)
C153 C152 C151 122.5(3)
C153 C152 H152 118.8
C151 C152 H152 118.8
C154 C153 C152 117.4(2)
C154 C153 C159 120.8(3)
C152 C153 C159 121.8(3)
C153 C154 C155 122.7(3)
C153 C154 H154 118.6
C155 C154 H154 118.6
C154 C155 C150 119.5(2)
C154 C155 C162 117.0(2)
C150 C155 C162 123.5(2)
C158 C156 C151 110.3(3)
C158 C156 C157 111.6(3)
C151 C156 C157 113.1(2)
C158 C156 H156 107.2
C151 C156 H156 107.2
C157 C156 H156 107.2
C156 C157 H15D 109.5
C156 C157 H15E 109.5
H15D C157 H15E 109.5
C156 C157 H15F 109.5
H15D C157 H15F 109.5
H15E C157 H15F 109.5
C156 C158 H15G 109.5
C156 C158 H15H 109.5
H15G C158 H15H 109.5
C156 C158 H15I 109.5
H15G C158 H15I 109.5
H15H C158 H15I 109.5
C1B7 C159 C153 116.4(7)
C1A6 C159 C153 112.2(4)
C1B7 C159 C1B6 112.9(8)
C153 C159 C1B6 108.7(6)
C1A6 C159 C1A7 107.7(5)
C153 C159 C1A7 109.3(4)
C1A6 C159 H2A9 109.2
C153 C159 H2A9 109.2
C1A7 C159 H2A9 109.2
C1B7 C159 H2B9 106.0
C153 C159 H2B9 106.0
C1B6 C159 H2B9 106.0
C159 C1A7 H16D 109.5
C159 C1A7 H16E 109.5
H16D C1A7 H16E 109.5
C159 C1A7 H16F 109.5
H16D C1A7 H16F 109.5
H16E C1A7 H16F 109.5
C159 C1A6 H1AY 109.5
C159 C1A6 H1AZ 109.5
H1AY C1A6 H1AZ 109.5
C159 C1A6 H1AA 109.5
H1AY C1A6 H1AA 109.5
H1AZ C1A6 H1AA 109.5
C159 C1B7 H16M 109.5
C159 C1B7 H16N 109.5
H16M C1B7 H16N 109.5
C159 C1B7 H16O 109.5
H16M C1B7 H16O 109.5
H16N C1B7 H16O 109.5
C159 C1B6 H1BY 109.5
C159 C1B6 H1BZ 109.5
H1BY C1B6 H1BZ 109.5
C159 C1B6 H1BA 109.5
H1BY C1B6 H1BA 109.5
H1BZ C1B6 H1BA 109.5
C155 C162 C163 111.1(2)
C155 C162 C164 112.9(2)
C163 C162 C164 110.5(2)
C155 C162 H162 107.4
C163 C162 H162 107.4
C164 C162 H162 107.4
C162 C163 H16G 109.5
C162 C163 H16H 109.5
H16G C163 H16H 109.5
C162 C163 H16I 109.5
H16G C163 H16I 109.5
H16H C163 H16I 109.5
C162 C164 H16J 109.5
C162 C164 H16K 109.5
H16J C164 H16K 109.5
C162 C164 H16L 109.5
H16J C164 H16L 109.5
H16K C164 H16L 109.5

loop_
_geom_bond_atom_site_label_1
_geom_bond_atom_site_label_2
_geom_bond_distance
Si1 Si4 2.3251(9)
Si1 Si6 2.3559(9)
Si1 Si2 2.3870(9)
Si1 Si3 2.6598(9)
Si2 C38 1.917(2)
Si2 C23 1.917(2)
Si2 Si3 2.3687(9)
Si3 Si4 2.3522(9)
Si3 Si6 2.3677(9)
Si4 C1 1.949(3)
Si4 Si5 2.3481(9)
Si5 C53 1.910(2)
Si5 C68 1.917(2)
Si5 Si6 2.3808(9)
Si6 C8 1.896(2)
O1 C1 1.223(3)
C1 C2 1.494(4)
C2 C7 1.394(5)
C2 C3 1.406(5)
C3 C4 1.374(6)
C3 H3 0.9500
C4 C5 1.396(7)
C4 H4 0.9500
C5 C6 1.373(7)
C5 H5 0.9500
C6 C7 1.364(5)
C6 H6 0.9500
C7 H7 0.9500
C8 C13 1.412(3)
C8 C9 1.421(3)
C9 C10 1.394(3)
C9 C14 1.526(3)
C10 C11 1.387(4)
C10 H10 0.9500
C11 C12 1.386(4)
C11 C17 1.518(4)
C12 C13 1.394(3)
C12 H12 0.9500
C13 C20 1.522(3)
C14 C16 1.533(4)
C14 C15 1.534(4)
C14 H14 1.0000
C15 H15A 0.9800
C15 H15B 0.9800
C15 H15C 0.9800
C16 H16A 0.9800
C16 H16B 0.9800
C16 H16C 0.9800
C17 C19 1.521(5)
C17 C18 1.522(4)
C17 H17 1.0000
C18 H18A 0.9800
C18 H18B 0.9800
C18 H18C 0.9800
C19 H19A 0.9800
C19 H19B 0.9800
C19 H19C 0.9800
C20 C21 1.530(4)
C20 C22 1.530(4)
C20 H20 1.0000
C21 H21A 0.9800
C21 H21B 0.9800
C21 H21C 0.9800
C22 H22A 0.9800
C22 H22B 0.9800
C22 H22C 0.9800
C23 C24 1.417(3)
C23 C28 1.420(3)
C24 C25 1.395(4)
C24 C29 1.521(4)
C25 C26 1.384(4)
C25 H25 0.9500
C26 C27 1.381(4)
C26 C32 1.519(4)
C27 C28 1.399(3)
C27 H27 0.9500
C28 C35 1.523(4)
C29 C31A 1.526(7)
C29 C30 1.532(4)
C29 C31B 1.544(7)
C29 H29A 1.0000
C29 H29B 1.0000
C30 H30A 0.9800
C30 H30B 0.9800
C30 H30C 0.9800
C31A H31A 0.9800
C31A H31B 0.9800
C31A H31C 0.9800
C31B H31D 0.9800
C31B H31E 0.9800
C31B H31F 0.9800
C32 C34 1.516(5)
C32 C33 1.520(5)
C32 H32 1.0000
C33 H33A 0.9800
C33 H33B 0.9800
C33 H33C 0.9800
C34 H34A 0.9800
C34 H34B 0.9800
C34 H34C 0.9800
C35 C37 1.530(4)
C35 C36 1.537(4)
C35 H35 1.0000
C36 H36A 0.9800
C36 H36B 0.9800
C36 H36C 0.9800
C37 H37A 0.9800
C37 H37B 0.9800
C37 H37C 0.9800
C38 C43 1.417(3)
C38 C39 1.422(3)
C39 C40 1.400(4)
C39 C44 1.521(4)
C40 C41 1.380(4)
C40 H40 0.9500
C41 C42 1.385(4)
C41 C47 1.525(4)
C42 C43 1.387(4)
C42 H42 0.9500
C43 C50 1.529(3)
C44 C45 1.529(4)
C44 C46 1.530(4)
C44 H44 1.0000
C45 H45A 0.9800
C45 H45B 0.9800
C45 H45C 0.9800
C46 H46A 0.9800
C46 H46B 0.9800
C46 H46C 0.9800
C47 C49 1.507(6)
C47 C48 1.512(6)
C47 H47 1.0000
C48 H48A 0.9800
C48 H48B 0.9800
C48 H48C 0.9800
C49 H49A 0.9800
C49 H49B 0.9800
C49 H49C 0.9800
C50 C51 1.514(4)
C50 C52 1.523(4)
C50 H50 1.0000
C51 H51A 0.9800
C51 H51B 0.9800
C51 H51C 0.9800
C52 H52A 0.9800
C52 H52B 0.9800
C52 H52C 0.9800
C53 C54 1.412(3)
C53 C58 1.420(3)
C54 C55 1.400(3)
C54 C59 1.529(4)
C55 C56 1.380(4)
C55 H55 0.9500
C56 C57 1.379(4)
C56 C62 1.522(4)
C57 C58 1.399(3)
C57 H57 0.9500
C58 C65 1.517(3)
C59 C60 1.531(4)
C59 C61 1.537(4)
C59 H59 1.0000
C60 H60A 0.9800
C60 H60B 0.9800
C60 H60C 0.9800
C61 H61A 0.9800
C61 H61B 0.9800
C61 H61C 0.9800
C62 C64B 1.507(5)
C62 C64A 1.514(8)
C62 C63 1.516(4)
C62 H62A 1.0000
C62 H62B 1.0000
C63 H63A 0.9800
C63 H63B 0.9800
C63 H63C 0.9800
C64A H64A 0.9800
C64A H64B 0.9800
C64A H64C 0.9800
C64B H64D 0.9800
C64B H64E 0.9800
C64B H64F 0.9800
C65 C66 1.531(4)
C65 C67 1.533(4)
C65 H65 1.0000
C66 H66A 0.9800
C66 H66B 0.9800
C66 H66C 0.9800
C67 H67A 0.9800
C67 H67B 0.9800
C67 H67C 0.9800
C68 C73 1.412(3)
C68 C69 1.425(3)
C69 C70 1.394(4)
C69 C74 1.525(4)
C70 C71 1.383(4)
C70 H70 0.9500
C71 C72 1.379(4)
C71 C77 1.522(4)
C72 C73 1.399(3)
C72 H72 0.9500
C73 C80 1.523(3)
C74 C76 1.530(4)
C74 C75 1.536(4)
C74 H74 1.0000
C75 H75A 0.9800
C75 H75B 0.9800
C75 H75C 0.9800
C76 H76A 0.9800
C76 H76B 0.9800
C76 H76C 0.9800
C77 C79 1.520(4)
C77 C78 1.523(4)
C77 H77 1.0000
C78 H78A 0.9800
C78 H78B 0.9800
C78 H78C 0.9800
C79 H79A 0.9800
C79 H79B 0.9800
C79 H79C 0.9800
C80 C82 1.528(4)
C80 C81 1.538(4)
C80 H80 1.0000
C81 H81A 0.9800
C81 H81B 0.9800
C81 H81C 0.9800
C82 H82A 0.9800
C82 H82B 0.9800
C82 H82C 0.9800
Si7 Si10 2.3522(10)
Si7 Si8 2.3629(10)
Si7 Si12 2.3632(9)
Si7 Si9 2.6559(9)
Si8 C105 1.916(3)
Si8 C120 1.917(3)
Si8 Si9 2.3821(10)
Si9 Si10 2.3245(10)
Si9 Si12 2.3479(10)
Si10 C83 1.945(3)
Si10 Si11 2.3532(9)
Si11 C150 1.916(3)
Si11 C135 1.918(3)
Si11 Si12 2.3785(10)
Si12 C90 1.892(3)
O2 C83 1.221(3)
C83 C84 1.495(4)
C84 C85 1.386(4)
C84 C89 1.401(4)
C85 C86 1.384(4)
C85 H85 0.9500
C86 C87 1.379(5)
C86 H86 0.9500
C87 C88 1.380(6)
C87 H87 0.9500
C88 C89 1.394(5)
C88 H88 0.9500
C89 H89 0.9500
C90 C95 1.409(4)
C90 C91 1.422(3)
C91 C92 1.396(4)
C91 C96 1.525(4)
C92 C93 1.387(4)
C92 H92 0.9500
C93 C94 1.380(4)
C93 C99 1.517(4)
C94 C95 1.398(4)
C94 H94 0.9500
C95 C102 1.520(4)
C96 C97 1.527(4)
C96 C98 1.530(4)
C96 H96 1.0000
C97 H97A 0.9800
C97 H97B 0.9800
C97 H97C 0.9800
C98 H98A 0.9800
C98 H98B 0.9800
C98 H98C 0.9800
C99 C101 1.520(5)
C99 C100 1.523(5)
C99 H99 1.0000
C100 H10A 0.9800
C100 H10B 0.9800
C100 H10C 0.9800
C101 H10D 0.9800
C101 H10E 0.9800
C101 H10F 0.9800
C102 C104 1.525(4)
C102 C103 1.539(4)
C102 H102 1.0000
C103 H10G 0.9800
C103 H10H 0.9800
C103 H10I 0.9800
C104 H10J 0.9800
C104 H10K 0.9800
C104 H10L 0.9800
C105 C110 1.416(4)
C105 C106 1.423(4)
C106 C107 1.400(4)
C106 C111 1.520(4)
C107 C108 1.362(4)
C107 H107 0.9500
C108 C109 1.400(4)
C108 C114 1.527(4)
C109 C110 1.397(4)
C109 H109 0.9500
C110 C117 1.522(4)
C111 C113 1.527(4)
C111 C112 1.534(4)
C111 H111 1.0000
C112 H11A 0.9800
C112 H11B 0.9800
C112 H11C 0.9800
C113 H11D 0.9800
C113 H11E 0.9800
C113 H11F 0.9800
C114 C116 1.471(5)
C114 C115 1.494(5)
C114 H114 1.0000
C115 H11G 0.9800
C115 H11H 0.9800
C115 H11I 0.9800
C116 H11J 0.9800
C116 H11K 0.9800
C116 H11L 0.9800
C117 C119 1.529(4)
C117 C118 1.531(5)
C117 H117 1.0000
C118 H11M 0.9800
C118 H11N 0.9800
C118 H11O 0.9800
C119 H11P 0.9800
C119 H11Q 0.9800
C119 H11R 0.9800
C120 C121 1.416(4)
C120 C125 1.419(4)
C121 C122 1.394(4)
C121 C126 1.522(4)
C122 C123 1.376(4)
C122 H122 0.9500
C123 C124 1.382(4)
C123 C129 1.522(4)
C124 C125 1.394(4)
C124 H124 0.9500
C125 C132 1.525(4)
C126 C127 1.520(5)
C126 C128 1.532(5)
C126 H126 1.0000
C127 H12A 0.9800
C127 H12B 0.9800
C127 H12C 0.9800
C128 H12D 0.9800
C128 H12E 0.9800
C128 H12F 0.9800
C129 C1A1 1.426(6)
C129 C1B0 1.433(6)
C129 C1A0 1.500(7)
C129 C1B1 1.539(6)
C129 H2A7 1.0000
C129 H2B7 1.0000
C1A0 H1A1 0.9800
C1A0 H1A2 0.9800
C1A0 H1A3 0.9800
C1A1 H1A4 0.9800
C1A1 H1A5 0.9800
C1A1 H1A6 0.9800
C1B0 H1B1 0.9800
C1B0 H1B2 0.9800
C1B0 H1B3 0.9800
C1B1 H1B4 0.9800
C1B1 H1B5 0.9800
C1B1 H1B6 0.9800
C132 C134 1.529(4)
C132 C133 1.536(4)
C132 H132 1.0000
C133 H13A 0.9800
C133 H13B 0.9800
C133 H13C 0.9800
C134 H13D 0.9800
C134 H13E 0.9800
C134 H13F 0.9800
C135 C140 1.416(4)
C135 C136 1.417(4)
C136 C137 1.407(4)
C136 C141 1.513(4)
C137 C138 1.375(5)
C137 H137 0.9500
C138 C139 1.370(5)
C138 C1B4 1.550(7)
C138 C1A4 1.565(11)
C139 C140 1.393(4)
C139 H139 0.9500
C140 C147 1.519(4)
C141 C142 1.530(4)
C141 C143 1.536(4)
C141 H141 1.0000
C142 H14A 0.9800
C142 H14B 0.9800
C142 H14C 0.9800
C143 H14D 0.9800
C143 H14E 0.9800
C143 H14F 0.9800
C1A4 C146 1.447(7)
C1A4 C1A5 1.488(7)
C1A4 H1A7 1.0000
C1A5 H1A8 0.9800
C1A5 H1A9 0.9800
C1A5 H1AX 0.9800
C1B4 C146 1.493(6)
C1B4 C1B5 1.497(6)
C1B4 H1B7 1.0000
C1B5 H1B8 0.9800
C1B5 H1B9 0.9800
C1B5 H1BX 0.9800
C146 H14G 0.9800
C146 H14H 0.9800
C146 H14I 0.9800
C146 H14J 0.9800
C146 H14K 0.9800
C146 H14L 0.9800
C147 C148 1.538(5)
C147 C149 1.539(4)
C147 H147 1.0000
C148 H14M 0.9800
C148 H14N 0.9800
C148 H14O 0.9800
C149 H14P 0.9800
C149 H14Q 0.9800
C149 H14R 0.9800
C150 C155 1.411(4)
C150 C151 1.420(3)
C151 C152 1.389(4)
C151 C156 1.526(4)
C152 C153 1.385(4)
C152 H152 0.9500
C153 C154 1.380(4)
C153 C159 1.525(4)
C154 C155 1.400(3)
C154 H154 0.9500
C155 C162 1.520(4)
C156 C158 1.526(5)
C156 C157 1.533(5)
C156 H156 1.0000
C157 H15D 0.9800
C157 H15E 0.9800
C157 H15F 0.9800
C158 H15G 0.9800
C158 H15H 0.9800
C158 H15I 0.9800
C159 C1B7 1.505(8)
C159 C1A6 1.513(6)
C159 C1B6 1.531(7)
C159 C1A7 1.537(6)
C159 H2A9 1.0000
C159 H2B9 1.0000
C1A7 H16D 0.9800
C1A7 H16E 0.9800
C1A7 H16F 0.9800
C1A6 H1AY 0.9800
C1A6 H1AZ 0.9800
C1A6 H1AA 0.9800
C1B7 H16M 0.9800
C1B7 H16N 0.9800
C1B7 H16O 0.9800
C1B6 H1BY 0.9800
C1B6 H1BZ 0.9800
C1B6 H1BA 0.9800
C162 C163 1.528(4)
C162 C164 1.536(4)
C162 H162 1.0000
C163 H16G 0.9800
C163 H16H 0.9800
C163 H16I 0.9800
C164 H16J 0.9800
C164 H16K 0.9800
C164 H16L 0.9800
